data_1568184
loop_
_publ_author_name
'Prey, Sven E.'
'Herok, Christoph'
'Fantuzzi, Felipe'
'Bolte, Michael'
'Lerner, Hans-Wolfram'
'Engels, Bernd'
'Wagner, Matthias'

_publ_section_title
;
 Multifaceted behavior of a doubly reduced arylborane in B-H-bond
 activation and hydroboration catalysis.
;
_journal_issue 4
_journal_name_full 'Chemical science'
_journal_page_first 849
_journal_page_last 860
_journal_paper_doi 10.1039/d2sc05518j
_journal_volume 14
_journal_year 2023
_chemical_formula_moiety 'C30 H48 Li2 N2 O2'
_chemical_formula_sum 'C30 H48 Li2 N2 O2'
_chemical_formula_weight 482.58
_space_group_crystal_system monoclinic
_space_group_IT_number 14
_space_group_name_Hall '-P 2ybc'
_space_group_name_H-M_alt 'P 1 21/c 1'
_atom_sites_solution_hydrogens geom
_atom_sites_solution_primary direct
_audit_creation_method SHELXL-2018/3
_audit_update_record
;
2022-09-15 deposited with the CCDC.	2022-12-23 downloaded from the CCDC.
;
_cell_angle_alpha 90
_cell_angle_beta 101.989(2)
_cell_angle_gamma 90
_cell_formula_units_Z 12
_cell_length_a 18.6111(6)
_cell_length_b 16.4244(4)
_cell_length_c 30.4468(9)
_cell_measurement_reflns_used 67648
_cell_measurement_temperature 173(2)
_cell_measurement_theta_max 25.47
_cell_measurement_theta_min 2.23
_cell_volume 9103.9(5)
_computing_cell_refinement 'X-Area (Stoe & Cie, 2001)'
_computing_data_collection 'X-Area (Stoe & Cie, 2001)'
_computing_data_reduction 'X-Area (Stoe & Cie, 2001)'
_computing_molecular_graphics 'XP in SHELXTL-Plus (Sheldrick, 2008)'
_computing_structure_refinement 'SHELXL-2018/3 (Sheldrick, 2018)'
_diffrn_ambient_temperature 173(2)
_diffrn_measured_fraction_theta_full 0.998
_diffrn_measured_fraction_theta_max 0.990
_diffrn_measurement_device_type 'STOE IPDS II two-circle-diffractometer'
_diffrn_measurement_method \w
_diffrn_radiation_type MoK\a
_diffrn_radiation_wavelength 0.71073
_diffrn_reflns_av_R_equivalents 0.0558
_diffrn_reflns_av_unetI/netI 0.0392
_diffrn_reflns_Laue_measured_fraction_full 0.998
_diffrn_reflns_Laue_measured_fraction_max 0.990
_diffrn_reflns_limit_h_max 22
_diffrn_reflns_limit_h_min -22
_diffrn_reflns_limit_k_max 19
_diffrn_reflns_limit_k_min -19
_diffrn_reflns_limit_l_max 36
_diffrn_reflns_limit_l_min -36
_diffrn_reflns_number 91907
_diffrn_reflns_point_group_measured_fraction_full 0.998
_diffrn_reflns_point_group_measured_fraction_max 0.990
_diffrn_reflns_theta_full 25.000
_diffrn_reflns_theta_max 25.110
_diffrn_reflns_theta_min 2.237
_diffrn_source 'Genix 3D I\mS microfocus X-ray source'
_exptl_absorpt_coefficient_mu 0.064
_exptl_absorpt_correction_T_max 1.000
_exptl_absorpt_correction_T_min 0.414
_exptl_absorpt_correction_type multi-scan
_exptl_absorpt_process_details 'X-Area (Stoe & Cie, 2001)'
_exptl_crystal_colour colourless
_exptl_crystal_density_diffrn 1.056
_exptl_crystal_description block
_exptl_crystal_F_000 3168
_exptl_crystal_size_max 0.290
_exptl_crystal_size_mid 0.270
_exptl_crystal_size_min 0.240
_refine_diff_density_max 0.456
_refine_diff_density_min -0.314
_refine_diff_density_rms 0.048
_refine_ls_extinction_method none
_refine_ls_goodness_of_fit_ref 1.055
_refine_ls_hydrogen_treatment constr
_refine_ls_matrix_type full
_refine_ls_number_parameters 1022
_refine_ls_number_reflns 16084
_refine_ls_number_restraints 60
_refine_ls_restrained_S_all 1.057
_refine_ls_R_factor_all 0.1004
_refine_ls_R_factor_gt 0.0742
_refine_ls_shift/su_max 0.000
_refine_ls_shift/su_mean 0.000
_refine_ls_structure_factor_coef Fsqd
_refine_ls_weighting_details 'w=1/[\s^2^(Fo^2^)+(0.1229P)^2^+1.9379P] where P=(Fo^2^+2Fc^2^)/3'
_refine_ls_weighting_scheme calc
_refine_ls_wR_factor_gt 0.1949
_refine_ls_wR_factor_ref 0.2124
_reflns_Friedel_coverage 0.000
_reflns_number_gt 11721
_reflns_number_total 16084
_reflns_threshold_expression 'I > 2\s(I)'
_cod_data_source_file d2sc05518j3.cif
_cod_data_source_block wa3085
_cod_depositor_comments 'Adding full bibliography for 1568181--1568189.cif.'
_cod_original_sg_symbol_H-M 'P 21/c'
_cod_database_code 1568184
_shelx_shelxl_version_number 2018/3
_shelx_space_group_comment
; 
The symmetry employed for this shelxl refinement is uniquely defined 
by the following loop, which should always be used as a source of 
symmetry information in preference to the above space-group names. 
They are only intended as comments. 
;
_shelx_estimated_absorpt_t_min 0.982
_shelx_estimated_absorpt_t_max 0.985

loop_
_space_group_symop_operation_xyz
'x, y, z'
'-x, y+1/2, -z+1/2'
'-x, -y, -z'
'x, -y-1/2, z-1/2'

loop_
_atom_site_label
_atom_site_type_symbol
_atom_site_fract_x
_atom_site_fract_y
_atom_site_fract_z
_atom_site_U_iso_or_equiv
_atom_site_adp_type
_atom_site_occupancy
_atom_site_site_symmetry_order
_atom_site_calc_flag
_atom_site_refinement_flags_posn
_atom_site_refinement_flags_adp
_atom_site_refinement_flags_occupancy
_atom_site_disorder_assembly
_atom_site_disorder_group
Li1 Li 0.7842(2) 0.5459(2) 0.16255(13) 0.0450(9) Uani 1 1 d . . . . .
Li2 Li 0.6809(2) 0.4684(2) 0.12398(14) 0.0456(9) Uani 1 1 d . . . . .
N1 N 0.78635(10) 0.43201(11) 0.13965(6) 0.0403(4) Uani 1 1 d . . . . .
N2 N 0.67899(10) 0.58591(11) 0.14092(6) 0.0411(4) Uani 1 1 d . . . . .
C1 C 0.79283(13) 0.41099(15) 0.09421(8) 0.0474(6) Uani 1 1 d . . . . .
H1A H 0.744045 0.418545 0.074248 0.057 Uiso 1 1 calc R U . . .
H1B H 0.804912 0.352332 0.093781 0.057 Uiso 1 1 calc R U . . .
C2 C 0.63687(15) 0.60636(15) 0.17448(9) 0.0542(6) Uani 1 1 d . . . . .
H2A H 0.585785 0.619665 0.159466 0.065 Uiso 1 1 calc R U . . .
H2B H 0.658491 0.655000 0.191430 0.065 Uiso 1 1 calc R U . . .
C11 C 0.84899(12) 0.45767(14) 0.07402(7) 0.0412(5) Uani 1 1 d . . . . .
C12 C 0.89932(12) 0.51060(15) 0.09900(8) 0.0475(6) Uani 1 1 d . . . . .
H12 H 0.902103 0.515019 0.130420 0.057 Uiso 1 1 calc R U . . .
C13 C 0.94590(15) 0.55745(18) 0.07896(9) 0.0585(7) Uani 1 1 d . . . . .
H13 H 0.979594 0.593887 0.096708 0.070 Uiso 1 1 calc R U . . .
C14 C 0.94348(18) 0.5514(2) 0.03369(10) 0.0724(8) Uani 1 1 d . . . . .
H14 H 0.974861 0.583729 0.019882 0.087 Uiso 1 1 calc R U . . .
C15 C 0.89460(18) 0.4973(2) 0.00857(10) 0.0743(9) Uani 1 1 d . . . . .
H15 H 0.892879 0.491963 -0.022696 0.089 Uiso 1 1 calc R U . . .
C16 C 0.84839(15) 0.45128(17) 0.02847(8) 0.0559(6) Uani 1 1 d . . . . .
H16 H 0.815365 0.414300 0.010648 0.067 Uiso 1 1 calc R U . . .
C17 C 0.81485(12) 0.36919(14) 0.17310(8) 0.0431(5) Uani 1 1 d . . . . .
C18 C 0.89162(14) 0.33757(18) 0.17035(10) 0.0607(7) Uani 1 1 d . . . . .
H18A H 0.907101 0.296053 0.193506 0.091 Uiso 1 1 calc R U . . .
H18B H 0.889955 0.313685 0.140662 0.091 Uiso 1 1 calc R U . . .
H18C H 0.926702 0.382818 0.175146 0.091 Uiso 1 1 calc R U . . .
C19 C 0.76276(15) 0.29580(15) 0.16963(10) 0.0568(6) Uani 1 1 d . . . . .
H19A H 0.783523 0.255303 0.192384 0.085 Uiso 1 1 calc R U . . .
H19B H 0.714892 0.313828 0.174617 0.085 Uiso 1 1 calc R U . . .
H19C H 0.756634 0.271480 0.139695 0.085 Uiso 1 1 calc R U . . .
C20 C 0.82041(16) 0.40796(17) 0.21921(8) 0.0559(6) Uani 1 1 d . . . . .
H20A H 0.839312 0.367857 0.242592 0.084 Uiso 1 1 calc R U . . .
H20B H 0.853826 0.454687 0.222222 0.084 Uiso 1 1 calc R U . . .
H20C H 0.771655 0.426262 0.222445 0.084 Uiso 1 1 calc R U . . .
C21 C 0.63646(12) 0.53635(15) 0.20657(8) 0.0442(5) Uani 1 1 d . . . . .
C22 C 0.60121(13) 0.46437(16) 0.19163(9) 0.0515(6) Uani 1 1 d . . . . .
H22 H 0.576253 0.459995 0.161155 0.062 Uiso 1 1 calc R U . . .
C23 C 0.60142(15) 0.39895(17) 0.21984(10) 0.0600(7) Uani 1 1 d . . . . .
H23 H 0.577673 0.349743 0.208607 0.072 Uiso 1 1 calc R U . . .
C24 C 0.63603(16) 0.40463(19) 0.26440(10) 0.0636(7) Uani 1 1 d . . . . .
H24 H 0.636352 0.359455 0.283921 0.076 Uiso 1 1 calc R U . . .
C25 C 0.66992(15) 0.47587(19) 0.28029(9) 0.0608(7) Uani 1 1 d . . . . .
H25 H 0.692808 0.480569 0.311127 0.073 Uiso 1 1 calc R U . . .
C26 C 0.67099(13) 0.54108(17) 0.25163(9) 0.0514(6) Uani 1 1 d . . . . .
H26 H 0.695672 0.589758 0.262899 0.062 Uiso 1 1 calc R U . . .
C27 C 0.67438(14) 0.64938(14) 0.10641(9) 0.0498(6) Uani 1 1 d . . . . .
C28 C 0.59563(17) 0.6716(2) 0.08311(11) 0.0751(9) Uani 1 1 d . . . . .
H28A H 0.596881 0.714092 0.060659 0.113 Uiso 1 1 calc R U . . .
H28B H 0.570808 0.623288 0.068315 0.113 Uiso 1 1 calc R U . . .
H28C H 0.568889 0.691756 0.105451 0.113 Uiso 1 1 calc R U . . .
C29 C 0.7107(2) 0.6153(2) 0.06993(12) 0.0870(11) Uani 1 1 d . . . . .
H29A H 0.708695 0.656013 0.046183 0.131 Uiso 1 1 calc R U . . .
H29B H 0.762013 0.601890 0.082851 0.131 Uiso 1 1 calc R U . . .
H29C H 0.684648 0.566029 0.057260 0.131 Uiso 1 1 calc R U . . .
C30 C 0.7126(3) 0.7282(2) 0.12455(14) 0.1062(15) Uani 1 1 d . . . . .
H30A H 0.707804 0.768180 0.100234 0.159 Uiso 1 1 calc R U . . .
H30B H 0.689758 0.749676 0.148407 0.159 Uiso 1 1 calc R U . . .
H30C H 0.764697 0.717366 0.136683 0.159 Uiso 1 1 calc R U . . .
O31 O 0.85925(9) 0.61816(11) 0.19972(6) 0.0541(4) Uani 1 1 d . . . . .
C32 C 0.83826(18) 0.6627(2) 0.23543(11) 0.0755(9) Uani 1 1 d . . . . .
H32G H 0.852308 0.633296 0.264325 0.091 Uiso 0.388(14) 1 calc R U P A 1
H32H H 0.784717 0.673190 0.229052 0.091 Uiso 0.388(14) 1 calc R U P A 1
H32I H 0.820311 0.625210 0.256238 0.091 Uiso 0.612(14) 1 calc R U P A 2
H32J H 0.798772 0.702014 0.223351 0.091 Uiso 0.612(14) 1 calc R U P A 2
C33 C 0.8825(5) 0.7432(7) 0.2360(5) 0.066(3) Uani 0.388(14) 1 d . U P A 1
H33A H 0.856896 0.782030 0.213163 0.079 Uiso 0.388(14) 1 calc R U P A 1
H33B H 0.890931 0.769425 0.265951 0.079 Uiso 0.388(14) 1 calc R U P A 1
C33' C 0.9061(4) 0.7066(5) 0.2593(2) 0.070(2) Uani 0.612(14) 1 d . U P A 2
H33C H 0.893426 0.760560 0.270109 0.084 Uiso 0.612(14) 1 calc R U P A 2
H33D H 0.932413 0.674538 0.285211 0.084 Uiso 0.612(14) 1 calc R U P A 2
C34 C 0.95056(19) 0.7154(2) 0.22548(13) 0.0837(10) Uani 1 1 d . . . . .
H34G H 0.986040 0.700164 0.253215 0.100 Uiso 0.388(14) 1 calc R U P A 1
H34H H 0.972661 0.758659 0.209892 0.100 Uiso 0.388(14) 1 calc R U P A 1
H34I H 1.003541 0.715492 0.239542 0.100 Uiso 0.612(14) 1 calc R U P A 2
H34J H 0.938461 0.766579 0.208356 0.100 Uiso 0.612(14) 1 calc R U P A 2
C35 C 0.93126(14) 0.64289(18) 0.19559(11) 0.0634(7) Uani 1 1 d . . . . .
H35A H 0.931665 0.657356 0.164078 0.076 Uiso 1 1 calc R U . . .
H35B H 0.966968 0.598361 0.205055 0.076 Uiso 1 1 calc R U . . .
O41 O 0.60448(9) 0.40591(10) 0.08314(6) 0.0525(4) Uani 1 1 d . . . . .
C42 C 0.60552(17) 0.32054(17) 0.07381(14) 0.0843(11) Uani 1 1 d . . . . .
H42A H 0.605086 0.288880 0.101423 0.101 Uiso 1 1 calc R U . . .
H42B H 0.650569 0.306394 0.063001 0.101 Uiso 1 1 calc R U . . .
C43 C 0.53971(17) 0.30100(19) 0.03899(12) 0.0762(9) Uani 1 1 d . . . . .
H43A H 0.551340 0.300526 0.008706 0.091 Uiso 1 1 calc R U . . .
H43B H 0.518974 0.247504 0.044763 0.091 Uiso 1 1 calc R U . . .
C44 C 0.48891(18) 0.3674(2) 0.04339(15) 0.0942(13) Uani 1 1 d . . . . .
H44A H 0.458956 0.353181 0.065631 0.113 Uiso 1 1 calc R U . . .
H44B H 0.455608 0.378702 0.014199 0.113 Uiso 1 1 calc R U . . .
C45 C 0.53598(15) 0.43855(18) 0.05863(10) 0.0635(7) Uani 1 1 d . . . . .
H45A H 0.543901 0.470960 0.032634 0.076 Uiso 1 1 calc R U . . .
H45B H 0.513067 0.473876 0.078228 0.076 Uiso 1 1 calc R U . . .
Li1A Li 0.7760(2) 0.5435(2) 0.83624(13) 0.0444(8) Uani 1 1 d . . . . .
Li2A Li 0.6739(2) 0.4684(2) 0.79536(14) 0.0459(9) Uani 1 1 d . . . . .
N1A N 0.77910(9) 0.43267(11) 0.80932(6) 0.0377(4) Uani 1 1 d . . . . .
N2A N 0.67204(10) 0.58536(11) 0.81369(7) 0.0434(4) Uani 1 1 d . . . . .
C1A C 0.78560(12) 0.41516(14) 0.76346(7) 0.0411(5) Uani 1 1 d . . . . .
H1A1 H 0.741390 0.437284 0.743146 0.049 Uiso 1 1 calc R U . . .
H1A2 H 0.784187 0.355274 0.759661 0.049 Uiso 1 1 calc R U . . .
C2A C 0.62559(17) 0.60237(18) 0.84550(10) 0.0642(7) Uani 1 1 d . . . . .
H2A1 H 0.574170 0.609154 0.829039 0.077 Uiso 1 1 calc R U . . .
H2A2 H 0.641423 0.654051 0.861306 0.077 Uiso 1 1 calc R U . . .
C11A C 0.85288(11) 0.44676(14) 0.74717(7) 0.0380(5) Uani 1 1 d . . . . .
C12A C 0.89281(13) 0.51310(16) 0.76665(8) 0.0511(6) Uani 1 1 d . . . . .
H12A H 0.880807 0.537006 0.792613 0.061 Uiso 1 1 calc R U . . .
C13A C 0.94988(14) 0.54586(18) 0.74946(9) 0.0579(7) Uani 1 1 d . . . . .
H13A H 0.975745 0.592160 0.763270 0.070 Uiso 1 1 calc R U . . .
C14A C 0.96903(14) 0.51108(19) 0.71226(9) 0.0611(7) Uani 1 1 d . . . . .
H14A H 1.008358 0.532837 0.700436 0.073 Uiso 1 1 calc R U . . .
C15A C 0.93071(15) 0.4449(2) 0.69262(9) 0.0614(7) Uani 1 1 d . . . . .
H15A H 0.943773 0.420357 0.667116 0.074 Uiso 1 1 calc R U . . .
C16A C 0.87286(13) 0.41320(17) 0.70962(8) 0.0501(6) Uani 1 1 d . . . . .
H16A H 0.846465 0.367662 0.695266 0.060 Uiso 1 1 calc R U . . .
C17A C 0.80784(12) 0.36692(14) 0.84100(8) 0.0423(5) Uani 1 1 d . . . . .
C18A C 0.81302(17) 0.40095(18) 0.88830(8) 0.0606(7) Uani 1 1 d . . . . .
H18D H 0.832032 0.358803 0.910459 0.091 Uiso 1 1 calc R U . . .
H18E H 0.846215 0.447922 0.892778 0.091 Uiso 1 1 calc R U . . .
H18F H 0.764140 0.417935 0.891980 0.091 Uiso 1 1 calc R U . . .
C19A C 0.88446(14) 0.33752(18) 0.83706(9) 0.0582(7) Uani 1 1 d . . . . .
H19D H 0.900463 0.293969 0.858907 0.087 Uiso 1 1 calc R U . . .
H19E H 0.882665 0.316797 0.806669 0.087 Uiso 1 1 calc R U . . .
H19F H 0.919199 0.382993 0.843094 0.087 Uiso 1 1 calc R U . . .
C20A C 0.75590(15) 0.29322(16) 0.83531(10) 0.0612(7) Uani 1 1 d . . . . .
H20D H 0.776689 0.250778 0.856853 0.092 Uiso 1 1 calc R U . . .
H20E H 0.707965 0.309974 0.840746 0.092 Uiso 1 1 calc R U . . .
H20F H 0.749916 0.271894 0.804702 0.092 Uiso 1 1 calc R U . . .
C21A C 0.62918(12) 0.53539(15) 0.87920(8) 0.0471(6) Uani 1 1 d . . . . .
C22A C 0.59280(14) 0.46325(18) 0.86751(11) 0.0628(7) Uani 1 1 d . . . . .
H22A H 0.565160 0.456428 0.837795 0.075 Uiso 1 1 calc R U . . .
C23A C 0.5955(2) 0.4010(2) 0.8977(2) 0.1018(15) Uani 1 1 d . . . . .
H23A H 0.570102 0.351660 0.888549 0.122 Uiso 1 1 calc R U . . .
C24A C 0.6333(3) 0.4087(4) 0.9400(2) 0.120(2) Uani 1 1 d . . . . .
H24A H 0.635541 0.364693 0.960417 0.143 Uiso 1 1 calc R U . . .
C25A C 0.6690(2) 0.4805(4) 0.95374(11) 0.1042(16) Uani 1 1 d . . . . .
H25A H 0.694147 0.486990 0.984044 0.125 Uiso 1 1 calc R U . . .
C26A C 0.66811(15) 0.5437(2) 0.92303(10) 0.0685(8) Uani 1 1 d . . . . .
H26A H 0.694260 0.592546 0.932167 0.082 Uiso 1 1 calc R U . . .
C27A C 0.66775(15) 0.65005(17) 0.77988(10) 0.0592(7) Uani 1 1 d . . . . .
C28A C 0.7168(2) 0.6267(2) 0.74835(13) 0.0974(13) Uani 1 1 d . . . . .
H28D H 0.714772 0.669112 0.725472 0.146 Uiso 1 1 calc R U . . .
H28E H 0.767426 0.620954 0.765272 0.146 Uiso 1 1 calc R U . . .
H28F H 0.700151 0.574894 0.733768 0.146 Uiso 1 1 calc R U . . .
C29A C 0.6949(4) 0.7318(2) 0.79997(16) 0.1320(19) Uani 1 1 d . . . . .
H29D H 0.690732 0.772356 0.775977 0.198 Uiso 1 1 calc R U . . .
H29E H 0.665037 0.748800 0.821348 0.198 Uiso 1 1 calc R U . . .
H29F H 0.746344 0.726934 0.815544 0.198 Uiso 1 1 calc R U . . .
C30A C 0.5907(2) 0.6625(4) 0.75152(16) 0.135(2) Uani 1 1 d . . . . .
H30D H 0.591665 0.706254 0.729767 0.202 Uiso 1 1 calc R U . . .
H30E H 0.573881 0.611991 0.735505 0.202 Uiso 1 1 calc R U . . .
H30F H 0.557032 0.677247 0.771075 0.202 Uiso 1 1 calc R U . . .
O31A O 0.85358(9) 0.61313(12) 0.87286(7) 0.0641(5) Uani 1 1 d . . . . .
C32A C 0.8370(3) 0.6591(5) 0.9114(3) 0.0631(18) Uani 0.621(16) 1 d . U P B 1
H32A H 0.791309 0.691152 0.902278 0.076 Uiso 0.621(16) 1 calc R U P B 1
H32B H 0.831587 0.621825 0.936070 0.076 Uiso 0.621(16) 1 calc R U P B 1
C32' C 0.8360(6) 0.6911(9) 0.8893(6) 0.079(4) Uani 0.379(16) 1 d . U P B 2
H32C H 0.790683 0.687703 0.901488 0.095 Uiso 0.379(16) 1 calc R U P B 2
H32D H 0.828798 0.732297 0.865102 0.095 Uiso 0.379(16) 1 calc R U P B 2
C33A C 0.8997(3) 0.7118(3) 0.92501(17) 0.1197(17) Uani 1 1 d . . . . .
H33G H 0.886492 0.768156 0.914857 0.144 Uiso 0.621(16) 1 calc R U P B 1
H33H H 0.914863 0.712145 0.958158 0.144 Uiso 0.621(16) 1 calc R U P B 1
H33I H 0.888654 0.701654 0.954978 0.144 Uiso 0.379(16) 1 calc R U P B 2
H33J H 0.913015 0.769855 0.923023 0.144 Uiso 0.379(16) 1 calc R U P B 2
C34A C 0.9592(7) 0.6832(8) 0.9056(5) 0.103(4) Uani 0.621(16) 1 d . U P B 1
H34A H 1.000508 0.664349 0.929388 0.123 Uiso 0.621(16) 1 calc R U P B 1
H34B H 0.977050 0.727311 0.888446 0.123 Uiso 0.621(16) 1 calc R U P B 1
C34' C 0.9637(8) 0.6553(9) 0.9170(4) 0.057(3) Uani 0.379(16) 1 d . U P B 2
H34C H 1.007270 0.687240 0.913585 0.069 Uiso 0.379(16) 1 calc R U P B 2
H34D H 0.978072 0.615470 0.941701 0.069 Uiso 0.379(16) 1 calc R U P B 2
C35A C 0.92987(16) 0.6163(3) 0.87609(14) 0.0944(13) Uani 1 1 d . . . . .
H35G H 0.940918 0.624895 0.845990 0.113 Uiso 0.621(16) 1 calc R U P B 1
H35H H 0.952664 0.564427 0.888319 0.113 Uiso 0.621(16) 1 calc R U P B 1
H35I H 0.940961 0.647013 0.850303 0.113 Uiso 0.379(16) 1 calc R U P B 2
H35J H 0.949589 0.560502 0.875302 0.113 Uiso 0.379(16) 1 calc R U P B 2
O41A O 0.59508(9) 0.40825(13) 0.75674(7) 0.0675(6) Uani 1 1 d . . . . .
C42A C 0.5175(3) 0.4230(6) 0.7494(3) 0.054(2) Uani 0.476(15) 1 d . U P C 1
H42C H 0.507300 0.481629 0.752609 0.065 Uiso 0.476(15) 1 calc R U P C 1
H42D H 0.495134 0.391699 0.770884 0.065 Uiso 0.476(15) 1 calc R U P C 1
C42' C 0.5321(5) 0.4553(5) 0.7280(4) 0.071(3) Uani 0.524(15) 1 d . U P C 2
H42E H 0.503990 0.485568 0.746940 0.085 Uiso 0.524(15) 1 calc R U P C 2
H42F H 0.550586 0.494279 0.708109 0.085 Uiso 0.524(15) 1 calc R U P C 2
C43A C 0.4887(2) 0.3954(2) 0.70290(13) 0.0965(13) Uani 1 1 d . . . . .
H43G H 0.436856 0.377796 0.698919 0.116 Uiso 0.476(15) 1 calc R U P C 1
H43H H 0.491984 0.439270 0.681116 0.116 Uiso 0.476(15) 1 calc R U P C 1
H43I H 0.464541 0.417410 0.673231 0.116 Uiso 0.524(15) 1 calc R U P C 2
H43J H 0.450082 0.377223 0.718695 0.116 Uiso 0.524(15) 1 calc R U P C 2
C44A C 0.53652(18) 0.3262(2) 0.69710(11) 0.0758(9) Uani 1 1 d . . . . .
H44C H 0.558380 0.334070 0.670403 0.091 Uiso 1 1 calc R U . . .
H44D H 0.508795 0.274368 0.693890 0.091 Uiso 1 1 calc R U . . .
C45A C 0.59467(16) 0.32688(18) 0.73948(11) 0.0676(8) Uani 1 1 d . . . . .
H45C H 0.582814 0.287146 0.761376 0.081 Uiso 1 1 calc R U . . .
H45D H 0.643197 0.312951 0.733032 0.081 Uiso 1 1 calc R U . . .
Li1B Li 0.7082(2) 0.4577(2) 0.46720(14) 0.0495(9) Uani 1 1 d . . . . .
Li2B Li 0.7827(2) 0.5403(2) 0.52331(14) 0.0493(9) Uani 1 1 d . . . . .
N1B N 0.81198(10) 0.43326(12) 0.49773(6) 0.0430(4) Uani 1 1 d . . . . .
N2B N 0.68179(10) 0.56904(11) 0.48728(6) 0.0401(4) Uani 1 1 d . . . . .
C1B C 0.87931(14) 0.46317(17) 0.48510(8) 0.0531(6) Uani 1 1 d . . . . .
H1B1 H 0.919736 0.425124 0.497426 0.064 Uiso 1 1 calc R U . . .
H1B2 H 0.891876 0.516546 0.499805 0.064 Uiso 1 1 calc R U . . .
C2B C 0.62682(14) 0.57908(16) 0.51477(8) 0.0511(6) Uani 1 1 d . . . . .
H2B1 H 0.577834 0.564534 0.496816 0.061 Uiso 1 1 calc R U . . .
H2B2 H 0.625308 0.636874 0.523774 0.061 Uiso 1 1 calc R U . . .
C11B C 0.87666(12) 0.47315(15) 0.43542(8) 0.0455(5) Uani 1 1 d . . . . .
C12B C 0.91298(14) 0.53776(17) 0.41996(9) 0.0545(6) Uani 1 1 d . . . . .
H12B H 0.940646 0.574631 0.440915 0.065 Uiso 1 1 calc R U . . .
C13B C 0.90938(16) 0.5492(2) 0.37423(10) 0.0658(8) Uani 1 1 d . . . . .
H13B H 0.933532 0.594243 0.364099 0.079 Uiso 1 1 calc R U . . .
C14B C 0.87079(16) 0.4950(2) 0.34380(9) 0.0666(8) Uani 1 1 d . . . . .
H14B H 0.868117 0.502527 0.312567 0.080 Uiso 1 1 calc R U . . .
C15B C 0.83610(15) 0.43007(19) 0.35878(9) 0.0613(7) Uani 1 1 d . . . . .
H15B H 0.810345 0.391956 0.337801 0.074 Uiso 1 1 calc R U . . .
C16B C 0.83829(14) 0.41962(17) 0.40389(8) 0.0529(6) Uani 1 1 d . . . . .
H16B H 0.813071 0.374973 0.413575 0.063 Uiso 1 1 calc R U . . .
C17B C 0.82242(13) 0.35631(14) 0.52281(8) 0.0463(5) Uani 1 1 d . . . . .
C18B C 0.87371(17) 0.3665(2) 0.56968(10) 0.0682(8) Uani 1 1 d . . . . .
H18G H 0.879240 0.313954 0.585276 0.102 Uiso 1 1 calc R U . . .
H18H H 0.921952 0.385781 0.566018 0.102 Uiso 1 1 calc R U . . .
H18I H 0.852325 0.406156 0.587321 0.102 Uiso 1 1 calc R U . . .
C19B C 0.74830(15) 0.33103(19) 0.53114(11) 0.0664(8) Uani 1 1 d . . . . .
H19G H 0.753238 0.279673 0.547885 0.100 Uiso 1 1 calc R U . . .
H19H H 0.729724 0.373308 0.548597 0.100 Uiso 1 1 calc R U . . .
H19I H 0.713870 0.323724 0.502341 0.100 Uiso 1 1 calc R U . . .
C20B C 0.8529(2) 0.28730(19) 0.49867(12) 0.0798(10) Uani 1 1 d . . . . .
H20G H 0.858256 0.238289 0.517428 0.120 Uiso 1 1 calc R U . . .
H20H H 0.819034 0.276139 0.470070 0.120 Uiso 1 1 calc R U . . .
H20I H 0.900890 0.303053 0.492970 0.120 Uiso 1 1 calc R U . . .
C21B C 0.64359(13) 0.52645(15) 0.55624(8) 0.0448(5) Uani 1 1 d . . . . .
C22B C 0.70209(14) 0.54581(16) 0.59160(8) 0.0501(6) Uani 1 1 d . . . . .
H22B H 0.731279 0.592382 0.589173 0.060 Uiso 1 1 calc R U . . .
C23B C 0.71831(15) 0.49867(18) 0.62997(8) 0.0573(7) Uani 1 1 d . . . . .
H23B H 0.758279 0.512898 0.653578 0.069 Uiso 1 1 calc R U . . .
C24B C 0.67621(16) 0.43066(19) 0.63392(9) 0.0628(7) Uani 1 1 d . . . . .
H24B H 0.687348 0.397580 0.660048 0.075 Uiso 1 1 calc R U . . .
C25B C 0.61790(16) 0.41143(18) 0.59952(9) 0.0601(7) Uani 1 1 d . . . . .
H25B H 0.588507 0.365139 0.602201 0.072 Uiso 1 1 calc R U . . .
C26B C 0.60177(13) 0.45866(17) 0.56126(8) 0.0513(6) Uani 1 1 d . . . . .
H26B H 0.561311 0.444446 0.537968 0.062 Uiso 1 1 calc R U . . .
C27B C 0.67244(13) 0.62937(15) 0.45079(8) 0.0474(6) Uani 1 1 d . . . . .
C28B C 0.59667(16) 0.62575(19) 0.41964(10) 0.0664(8) Uani 1 1 d . . . . .
H28G H 0.593576 0.667068 0.396098 0.100 Uiso 1 1 calc R U . . .
H28H H 0.589083 0.571661 0.405856 0.100 Uiso 1 1 calc R U . . .
H28I H 0.558767 0.636180 0.436975 0.100 Uiso 1 1 calc R U . . .
C29B C 0.68399(18) 0.71756(16) 0.46839(11) 0.0667(8) Uani 1 1 d . . . . .
H29G H 0.677203 0.755316 0.442939 0.100 Uiso 1 1 calc R U . . .
H29H H 0.648251 0.729983 0.486973 0.100 Uiso 1 1 calc R U . . .
H29I H 0.733855 0.723372 0.486441 0.100 Uiso 1 1 calc R U . . .
C30B C 0.73013(19) 0.6115(2) 0.42367(11) 0.0730(9) Uani 1 1 d . . . . .
H30G H 0.725538 0.650716 0.398965 0.110 Uiso 1 1 calc R U . . .
H30H H 0.779088 0.616131 0.443040 0.110 Uiso 1 1 calc R U . . .
H30I H 0.723132 0.556245 0.411447 0.110 Uiso 1 1 calc R U . . .
O31B O 0.62979(10) 0.39503(12) 0.42815(6) 0.0595(5) Uani 1 1 d . . . . .
C32B C 0.55643(17) 0.3957(2) 0.43509(11) 0.0741(9) Uani 1 1 d . . . . .
H32E H 0.545440 0.448430 0.448037 0.089 Uiso 1 1 calc R U . . .
H32F H 0.549263 0.351546 0.455886 0.089 Uiso 1 1 calc R U . . .
C33B C 0.5076(2) 0.3832(3) 0.38994(13) 0.0946(12) Uani 1 1 d . . . . .
H33E H 0.464419 0.349579 0.392397 0.114 Uiso 1 1 calc R U . . .
H33F H 0.490216 0.436000 0.376005 0.114 Uiso 1 1 calc R U . . .
C34B C 0.55340(18) 0.3413(3) 0.36374(12) 0.0904(11) Uani 1 1 d . . . . .
H34E H 0.548800 0.367427 0.333972 0.108 Uiso 1 1 calc R U . . .
H34F H 0.538383 0.283598 0.359201 0.108 Uiso 1 1 calc R U . . .
C35B C 0.63124(18) 0.3472(3) 0.38992(11) 0.0844(10) Uani 1 1 d . . . . .
H35C H 0.650823 0.292277 0.398957 0.101 Uiso 1 1 calc R U . . .
H35D H 0.662903 0.372898 0.371435 0.101 Uiso 1 1 calc R U . . .
O41B O 0.85589(10) 0.61626(12) 0.55811(6) 0.0613(5) Uani 1 1 d . . . . .
C42B C 0.8817(2) 0.6893(2) 0.54209(12) 0.0852(11) Uani 1 1 d . . . . .
H42G H 0.853056 0.736576 0.549136 0.102 Uiso 1 1 calc R U . . .
H42H H 0.877704 0.686779 0.509184 0.102 Uiso 1 1 calc R U . . .
C43B C 0.9592(2) 0.6962(3) 0.56545(15) 0.1032(13) Uani 1 1 d . . . . .
H43C H 0.991796 0.668798 0.548205 0.124 Uiso 1 1 calc R U . . .
H43D H 0.973955 0.754040 0.569833 0.124 Uiso 1 1 calc R U . . .
C44B C 0.9623(2) 0.6560(2) 0.60849(13) 0.0894(11) Uani 1 1 d . . . . .
H44G H 0.969510 0.696285 0.633180 0.107 Uiso 0.25(3) 1 calc R U P D 1
H44H H 1.003116 0.616184 0.614554 0.107 Uiso 0.25(3) 1 calc R U P D 1
H44I H 1.012268 0.635111 0.620953 0.107 Uiso 0.75(3) 1 calc R U P D 2
H44J H 0.947523 0.693495 0.630474 0.107 Uiso 0.75(3) 1 calc R U P D 2
C45B C 0.8897(14) 0.6136(16) 0.6043(7) 0.058(5) Uani 0.25(3) 1 d . U P D 1
H45E H 0.896930 0.556517 0.614715 0.070 Uiso 0.25(3) 1 calc R U P D 1
H45F H 0.858864 0.641801 0.622436 0.070 Uiso 0.25(3) 1 calc R U P D 1
C45' C 0.9100(6) 0.5895(7) 0.5972(4) 0.078(2) Uani 0.75(3) 1 d . U P D 2
H45G H 0.885917 0.577840 0.622672 0.094 Uiso 0.75(3) 1 calc R U P D 2
H45H H 0.935089 0.539504 0.590198 0.094 Uiso 0.75(3) 1 calc R U P D 2

loop_
_atom_site_aniso_label
_atom_site_aniso_U_11
_atom_site_aniso_U_22
_atom_site_aniso_U_33
_atom_site_aniso_U_23
_atom_site_aniso_U_13
_atom_site_aniso_U_12
Li1 0.046(2) 0.039(2) 0.048(2) -0.0060(16) 0.0054(16) -0.0026(16)
Li2 0.044(2) 0.0324(19) 0.056(2) 0.0002(16) 0.0004(17) 0.0005(15)
N1 0.0419(10) 0.0364(10) 0.0421(10) -0.0047(8) 0.0078(8) 0.0009(8)
N2 0.0467(10) 0.0305(9) 0.0465(10) 0.0061(8) 0.0105(8) 0.0025(8)
C1 0.0479(13) 0.0466(13) 0.0451(13) -0.0084(10) 0.0036(10) -0.0038(10)
C2 0.0661(16) 0.0398(13) 0.0609(15) 0.0052(11) 0.0225(13) 0.0134(11)
C11 0.0394(11) 0.0412(12) 0.0427(12) -0.0060(10) 0.0074(9) 0.0069(9)
C12 0.0463(12) 0.0551(15) 0.0426(12) -0.0105(11) 0.0125(10) -0.0018(11)
C13 0.0547(15) 0.0628(17) 0.0600(16) -0.0082(13) 0.0166(12) -0.0091(12)
C14 0.0767(19) 0.084(2) 0.0636(18) 0.0028(16) 0.0315(15) -0.0121(17)
C15 0.090(2) 0.090(2) 0.0455(15) -0.0070(15) 0.0222(15) -0.0089(18)
C16 0.0622(15) 0.0605(16) 0.0440(13) -0.0082(12) 0.0091(11) 0.0027(13)
C17 0.0416(12) 0.0367(12) 0.0491(13) -0.0008(10) 0.0050(10) 0.0074(9)
C18 0.0480(14) 0.0642(17) 0.0668(17) -0.0087(14) 0.0049(12) 0.0171(12)
C19 0.0599(15) 0.0386(13) 0.0690(17) 0.0065(12) 0.0066(13) 0.0033(11)
C20 0.0662(16) 0.0535(15) 0.0463(14) 0.0015(12) 0.0078(12) 0.0102(13)
C21 0.0421(12) 0.0437(13) 0.0504(13) 0.0024(10) 0.0179(10) 0.0069(10)
C22 0.0458(13) 0.0569(15) 0.0513(14) -0.0003(12) 0.0091(11) -0.0032(11)
C23 0.0615(16) 0.0521(16) 0.0719(18) 0.0026(13) 0.0264(14) -0.0083(12)
C24 0.0713(18) 0.0596(17) 0.0671(18) 0.0198(14) 0.0310(14) 0.0064(14)
C25 0.0584(15) 0.078(2) 0.0474(14) 0.0087(14) 0.0151(12) 0.0126(14)
C26 0.0461(13) 0.0566(15) 0.0544(15) -0.0085(12) 0.0166(11) -0.0007(11)
C27 0.0562(14) 0.0365(13) 0.0557(14) 0.0114(11) 0.0092(11) 0.0025(10)
C28 0.0723(19) 0.073(2) 0.076(2) 0.0305(17) 0.0066(15) 0.0105(16)
C29 0.111(3) 0.080(2) 0.084(2) 0.0456(19) 0.052(2) 0.035(2)
C30 0.150(4) 0.0519(19) 0.099(3) 0.0285(19) -0.016(2) -0.039(2)
O31 0.0471(9) 0.0516(10) 0.0642(11) -0.0175(8) 0.0124(8) -0.0100(8)
C32 0.0763(19) 0.081(2) 0.077(2) -0.0283(17) 0.0323(16) -0.0225(17)
C33 0.069(5) 0.056(5) 0.074(6) -0.025(4) 0.014(4) -0.011(4)
C33' 0.077(4) 0.073(4) 0.059(4) -0.023(3) 0.013(3) -0.012(3)
C34 0.083(2) 0.079(2) 0.095(2) -0.0386(19) 0.0303(18) -0.0357(18)
C35 0.0491(14) 0.0643(18) 0.0796(19) -0.0212(15) 0.0200(13) -0.0119(12)
O41 0.0441(9) 0.0402(9) 0.0664(11) -0.0068(8) -0.0046(8) 0.0018(7)
C42 0.0610(17) 0.0410(15) 0.133(3) -0.0142(17) -0.0225(18) 0.0019(13)
C43 0.0670(18) 0.0576(18) 0.099(2) -0.0148(17) 0.0065(16) -0.0110(15)
C44 0.0569(18) 0.081(2) 0.126(3) -0.035(2) -0.0241(19) 0.0074(16)
C45 0.0560(15) 0.0568(16) 0.0675(17) -0.0093(14) -0.0106(13) 0.0134(13)
Li1A 0.0394(19) 0.041(2) 0.054(2) -0.0035(17) 0.0111(16) -0.0005(15)
Li2A 0.0394(19) 0.044(2) 0.054(2) -0.0026(17) 0.0086(16) 0.0028(16)
N1A 0.0369(9) 0.0393(10) 0.0391(10) -0.0012(8) 0.0132(7) 0.0035(7)
N2A 0.0418(10) 0.0376(10) 0.0548(11) 0.0055(9) 0.0194(8) 0.0065(8)
C1A 0.0374(11) 0.0436(13) 0.0423(12) -0.0063(10) 0.0083(9) -0.0026(9)
C2A 0.0699(17) 0.0545(16) 0.0770(19) 0.0105(14) 0.0358(15) 0.0230(14)
C11A 0.0350(10) 0.0433(12) 0.0356(11) -0.0010(9) 0.0071(8) 0.0022(9)
C12A 0.0444(13) 0.0597(16) 0.0518(14) -0.0148(12) 0.0161(10) -0.0084(11)
C13A 0.0470(14) 0.0616(17) 0.0650(17) -0.0031(13) 0.0114(12) -0.0141(12)
C14A 0.0474(14) 0.085(2) 0.0540(15) 0.0160(14) 0.0175(11) -0.0057(14)
C15A 0.0591(16) 0.088(2) 0.0419(13) -0.0033(13) 0.0212(12) -0.0014(15)
C16A 0.0522(13) 0.0576(15) 0.0418(13) -0.0068(11) 0.0130(10) -0.0028(11)
C17A 0.0416(12) 0.0406(12) 0.0460(12) 0.0014(10) 0.0119(9) 0.0069(9)
C18A 0.0790(18) 0.0613(17) 0.0438(14) 0.0072(12) 0.0178(13) 0.0120(14)
C19A 0.0476(14) 0.0662(17) 0.0603(16) 0.0031(13) 0.0101(12) 0.0191(12)
C20A 0.0626(16) 0.0443(14) 0.0772(19) 0.0126(13) 0.0159(14) 0.0008(12)
C21A 0.0419(12) 0.0524(14) 0.0523(14) -0.0033(11) 0.0216(10) 0.0090(10)
C22A 0.0467(14) 0.0622(18) 0.082(2) -0.0083(15) 0.0200(13) -0.0005(12)
C23A 0.085(3) 0.068(2) 0.173(5) 0.030(3) 0.076(3) 0.0060(19)
C24A 0.132(4) 0.128(4) 0.129(4) 0.071(4) 0.096(4) 0.066(4)
C25A 0.099(3) 0.171(5) 0.0477(18) 0.012(3) 0.0265(18) 0.074(3)
C26A 0.0539(15) 0.088(2) 0.0651(18) -0.0218(17) 0.0154(13) 0.0122(15)
C27A 0.0596(15) 0.0489(15) 0.0736(18) 0.0180(13) 0.0241(13) 0.0117(12)
C28A 0.121(3) 0.087(3) 0.104(3) 0.050(2) 0.071(2) 0.036(2)
C29A 0.238(6) 0.045(2) 0.121(4) 0.019(2) 0.057(4) -0.008(3)
C30A 0.075(2) 0.197(5) 0.127(4) 0.107(4) 0.013(2) 0.025(3)
O31A 0.0444(9) 0.0577(11) 0.0897(14) -0.0320(10) 0.0126(9) -0.0033(8)
C32A 0.067(3) 0.066(4) 0.060(3) -0.010(3) 0.024(3) -0.001(3)
C32' 0.070(5) 0.070(6) 0.095(8) -0.029(6) 0.013(5) 0.014(4)
C33A 0.121(3) 0.112(3) 0.135(4) -0.077(3) 0.049(3) -0.028(3)
C34A 0.083(5) 0.109(7) 0.118(8) -0.046(5) 0.029(5) -0.032(5)
C34' 0.047(4) 0.067(6) 0.053(5) -0.004(4) 0.001(3) -0.005(4)
C35A 0.0405(15) 0.118(3) 0.122(3) -0.061(3) 0.0103(17) -0.0026(16)
O41A 0.0440(9) 0.0709(13) 0.0810(13) -0.0324(11) -0.0019(9) 0.0052(9)
C42A 0.040(3) 0.060(4) 0.061(4) -0.015(3) 0.008(3) 0.008(2)
C42' 0.067(4) 0.065(4) 0.069(5) -0.005(3) -0.009(3) 0.014(3)
C43A 0.090(2) 0.089(3) 0.091(2) -0.035(2) -0.026(2) 0.022(2)
C44A 0.076(2) 0.075(2) 0.076(2) -0.0197(17) 0.0154(16) -0.0079(16)
C45A 0.0558(16) 0.0518(16) 0.091(2) -0.0094(15) 0.0067(15) -0.0041(13)
Li1B 0.056(2) 0.041(2) 0.050(2) -0.0066(17) 0.0066(18) 0.0011(17)
Li2B 0.046(2) 0.042(2) 0.058(2) 0.0021(18) 0.0074(18) -0.0001(16)
N1B 0.0444(10) 0.0403(10) 0.0473(11) 0.0092(8) 0.0165(8) 0.0027(8)
N2B 0.0437(10) 0.0332(10) 0.0435(10) 0.0017(8) 0.0096(8) 0.0046(8)
C1B 0.0505(13) 0.0599(16) 0.0490(14) 0.0037(12) 0.0105(11) -0.0116(12)
C2B 0.0529(14) 0.0503(15) 0.0511(14) 0.0001(11) 0.0129(11) 0.0132(11)
C11B 0.0415(12) 0.0495(14) 0.0494(13) 0.0079(11) 0.0186(10) 0.0088(10)
C12B 0.0469(13) 0.0595(16) 0.0597(15) 0.0031(13) 0.0170(11) 0.0014(11)
C13B 0.0638(17) 0.076(2) 0.0658(18) 0.0202(15) 0.0310(14) 0.0006(14)
C14B 0.0651(17) 0.090(2) 0.0479(14) 0.0103(15) 0.0196(13) 0.0112(16)
C15B 0.0592(16) 0.0738(19) 0.0507(15) 0.0012(14) 0.0107(12) 0.0065(14)
C16B 0.0500(14) 0.0586(16) 0.0510(14) 0.0047(12) 0.0126(11) 0.0023(12)
C17B 0.0512(13) 0.0389(12) 0.0514(13) 0.0095(10) 0.0168(11) 0.0068(10)
C18B 0.0696(18) 0.0711(19) 0.0600(17) 0.0235(14) 0.0044(14) -0.0002(15)
C19B 0.0584(16) 0.0603(17) 0.082(2) 0.0293(15) 0.0186(14) -0.0024(13)
C20B 0.106(3) 0.0522(18) 0.089(2) 0.0093(16) 0.0379(19) 0.0249(17)
C21B 0.0470(12) 0.0475(13) 0.0426(12) -0.0060(10) 0.0157(10) 0.0083(10)
C22B 0.0570(14) 0.0463(14) 0.0490(14) -0.0086(11) 0.0154(11) -0.0050(11)
C23B 0.0616(15) 0.0678(17) 0.0411(13) -0.0065(12) 0.0075(11) -0.0034(13)
C24B 0.0755(18) 0.0685(19) 0.0469(14) 0.0084(13) 0.0184(13) -0.0043(15)
C25B 0.0652(16) 0.0611(17) 0.0591(16) -0.0022(13) 0.0246(13) -0.0164(13)
C26B 0.0460(13) 0.0610(16) 0.0484(14) -0.0094(12) 0.0130(10) -0.0054(11)
C27B 0.0515(13) 0.0404(13) 0.0492(13) 0.0045(10) 0.0083(11) 0.0063(10)
C28B 0.0705(18) 0.0681(19) 0.0535(16) 0.0085(14) -0.0037(13) 0.0025(14)
C29B 0.0795(19) 0.0399(14) 0.0762(19) 0.0066(13) 0.0061(15) 0.0026(13)
C30B 0.091(2) 0.0657(19) 0.0726(19) 0.0283(16) 0.0411(17) 0.0216(16)
O31B 0.0596(11) 0.0609(11) 0.0570(11) -0.0178(9) 0.0100(8) -0.0021(9)
C32B 0.075(2) 0.083(2) 0.0691(19) -0.0156(16) 0.0250(15) -0.0128(16)
C33B 0.072(2) 0.117(3) 0.095(3) -0.039(2) 0.0180(19) -0.018(2)
C34B 0.071(2) 0.129(3) 0.069(2) -0.034(2) 0.0103(16) -0.006(2)
C35B 0.073(2) 0.109(3) 0.072(2) -0.042(2) 0.0178(16) -0.0078(19)
O41B 0.0596(11) 0.0593(11) 0.0591(11) 0.0075(9) -0.0011(8) -0.0198(9)
C42B 0.096(2) 0.063(2) 0.085(2) 0.0176(17) -0.0079(18) -0.0274(18)
C43B 0.077(2) 0.098(3) 0.129(3) 0.025(3) 0.008(2) -0.031(2)
C44B 0.073(2) 0.093(3) 0.091(2) -0.002(2) -0.0095(18) -0.0139(19)
C45B 0.065(8) 0.055(8) 0.047(7) 0.010(6) -0.005(6) -0.003(6)
C45' 0.077(4) 0.073(4) 0.073(4) 0.015(3) -0.014(3) -0.010(3)

loop_
_atom_type_symbol
_atom_type_description
_atom_type_scat_dispersion_real
_atom_type_scat_dispersion_imag
_atom_type_scat_source
C C 0.0033 0.0016 'International Tables Vol C Tables 4.2.6.8 and 6.1.1.4'
H H 0.0000 0.0000 'International Tables Vol C Tables 4.2.6.8 and 6.1.1.4'
Li Li -0.0003 0.0001 'International Tables Vol C Tables 4.2.6.8 and 6.1.1.4'
N N 0.0061 0.0033 'International Tables Vol C Tables 4.2.6.8 and 6.1.1.4'
O O 0.0106 0.0060 'International Tables Vol C Tables 4.2.6.8 and 6.1.1.4'

loop_
_geom_angle_atom_site_label_1
_geom_angle_atom_site_label_2
_geom_angle_atom_site_label_3
_geom_angle
_geom_angle_site_symmetry_1
_geom_angle_site_symmetry_3
_geom_angle_publ_flag
O31 Li1 N1 133.8(2) . . ?
O31 Li1 N2 120.2(2) . . ?
N1 Li1 N2 105.99(18) . . ?
O31 Li1 Li2 171.1(2) . . ?
N1 Li1 Li2 53.48(14) . . ?
N2 Li1 Li2 52.77(13) . . ?
O41 Li2 N2 128.0(2) . . ?
O41 Li2 N1 122.4(2) . . ?
N2 Li2 N1 107.07(18) . . ?
O41 Li2 Li1 169.8(3) . . ?
N2 Li2 Li1 54.34(14) . . ?
N1 Li2 Li1 53.00(14) . . ?
O41 Li2 C1 96.67(17) . . ?
N2 Li2 C1 119.67(18) . . ?
N1 Li2 C1 33.56(10) . . ?
Li1 Li2 C1 75.24(15) . . ?
O41 Li2 C22 91.68(16) . . ?
N2 Li2 C22 77.94(15) . . ?
N1 Li2 C22 117.51(18) . . ?
Li1 Li2 C22 98.44(18) . . ?
C1 Li2 C22 146.63(17) . . ?
C1 N1 C17 113.77(18) . . ?
C1 N1 Li1 124.40(19) . . ?
C17 N1 Li1 116.47(18) . . ?
C1 N1 Li2 96.57(18) . . ?
C17 N1 Li2 124.53(18) . . ?
Li1 N1 Li2 73.52(16) . . ?
C2 N2 C27 112.29(18) . . ?
C2 N2 Li2 116.49(19) . . ?
C27 N2 Li2 120.12(19) . . ?
C2 N2 Li1 118.03(19) . . ?
C27 N2 Li1 111.63(18) . . ?
Li2 N2 Li1 72.88(16) . . ?
N1 C1 C11 117.60(19) . . ?
N1 C1 Li2 49.87(13) . . ?
C11 C1 Li2 128.38(18) . . ?
N1 C1 H1A 107.9 . . ?
C11 C1 H1A 107.9 . . ?
Li2 C1 H1A 58.1 . . ?
N1 C1 H1B 107.9 . . ?
C11 C1 H1B 107.9 . . ?
Li2 C1 H1B 123.7 . . ?
H1A C1 H1B 107.2 . . ?
N2 C2 C21 110.83(19) . . ?
N2 C2 H2A 109.5 . . ?
C21 C2 H2A 109.5 . . ?
N2 C2 H2B 109.5 . . ?
C21 C2 H2B 109.5 . . ?
H2A C2 H2B 108.1 . . ?
C12 C11 C16 117.4(2) . . ?
C12 C11 C1 122.4(2) . . ?
C16 C11 C1 120.0(2) . . ?
C11 C12 C13 121.2(2) . . ?
C11 C12 H12 119.4 . . ?
C13 C12 H12 119.4 . . ?
C14 C13 C12 120.4(3) . . ?
C14 C13 H13 119.8 . . ?
C12 C13 H13 119.8 . . ?
C13 C14 C15 118.9(3) . . ?
C13 C14 H14 120.6 . . ?
C15 C14 H14 120.6 . . ?
C16 C15 C14 120.6(3) . . ?
C16 C15 H15 119.7 . . ?
C14 C15 H15 119.7 . . ?
C15 C16 C11 121.4(3) . . ?
C15 C16 H16 119.3 . . ?
C11 C16 H16 119.3 . . ?
N1 C17 C20 106.88(18) . . ?
N1 C17 C19 111.80(18) . . ?
C20 C17 C19 108.2(2) . . ?
N1 C17 C18 113.9(2) . . ?
C20 C17 C18 107.7(2) . . ?
C19 C17 C18 108.1(2) . . ?
C17 C18 H18A 109.5 . . ?
C17 C18 H18B 109.5 . . ?
H18A C18 H18B 109.5 . . ?
C17 C18 H18C 109.5 . . ?
H18A C18 H18C 109.5 . . ?
H18B C18 H18C 109.5 . . ?
C17 C19 H19A 109.5 . . ?
C17 C19 H19B 109.5 . . ?
H19A C19 H19B 109.5 . . ?
C17 C19 H19C 109.5 . . ?
H19A C19 H19C 109.5 . . ?
H19B C19 H19C 109.5 . . ?
C17 C20 H20A 109.5 . . ?
C17 C20 H20B 109.5 . . ?
H20A C20 H20B 109.5 . . ?
C17 C20 H20C 109.5 . . ?
H20A C20 H20C 109.5 . . ?
H20B C20 H20C 109.5 . . ?
C22 C21 C26 117.6(2) . . ?
C22 C21 C2 120.3(2) . . ?
C26 C21 C2 122.2(2) . . ?
C23 C22 C21 121.5(2) . . ?
C23 C22 Li2 123.3(2) . . ?
C21 C22 Li2 86.21(16) . . ?
C23 C22 H22 119.2 . . ?
C21 C22 H22 119.2 . . ?
Li2 C22 H22 60.4 . . ?
C22 C23 C24 120.1(3) . . ?
C22 C23 H23 119.9 . . ?
C24 C23 H23 119.9 . . ?
C25 C24 C23 119.5(3) . . ?
C25 C24 H24 120.2 . . ?
C23 C24 H24 120.2 . . ?
C24 C25 C26 120.3(3) . . ?
C24 C25 H25 119.9 . . ?
C26 C25 H25 119.9 . . ?
C25 C26 C21 121.0(2) . . ?
C25 C26 H26 119.5 . . ?
C21 C26 H26 119.5 . . ?
N2 C27 C29 107.0(2) . . ?
N2 C27 C30 112.9(2) . . ?
C29 C27 C30 109.4(3) . . ?
N2 C27 C28 114.1(2) . . ?
C29 C27 C28 106.0(3) . . ?
C30 C27 C28 107.1(3) . . ?
C27 C28 H28A 109.5 . . ?
C27 C28 H28B 109.5 . . ?
H28A C28 H28B 109.5 . . ?
C27 C28 H28C 109.5 . . ?
H28A C28 H28C 109.5 . . ?
H28B C28 H28C 109.5 . . ?
C27 C29 H29A 109.5 . . ?
C27 C29 H29B 109.5 . . ?
H29A C29 H29B 109.5 . . ?
C27 C29 H29C 109.5 . . ?
H29A C29 H29C 109.5 . . ?
H29B C29 H29C 109.5 . . ?
C27 C30 H30A 109.5 . . ?
C27 C30 H30B 109.5 . . ?
H30A C30 H30B 109.5 . . ?
C27 C30 H30C 109.5 . . ?
H30A C30 H30C 109.5 . . ?
H30B C30 H30C 109.5 . . ?
C32 O31 C35 109.3(2) . . ?
C32 O31 Li1 117.8(2) . . ?
C35 O31 Li1 132.60(19) . . ?
O31 C32 C33' 106.2(3) . . ?
O31 C32 C33 102.5(4) . . ?
O31 C32 H32G 111.3 . . ?
C33 C32 H32G 111.3 . . ?
O31 C32 H32H 111.3 . . ?
C33 C32 H32H 111.3 . . ?
H32G C32 H32H 109.2 . . ?
O31 C32 H32I 110.5 . . ?
C33' C32 H32I 110.5 . . ?
O31 C32 H32J 110.5 . . ?
C33' C32 H32J 110.5 . . ?
H32I C32 H32J 108.7 . . ?
C34 C33 C32 102.4(6) . . ?
C34 C33 H33A 111.3 . . ?
C32 C33 H33A 111.3 . . ?
C34 C33 H33B 111.3 . . ?
C32 C33 H33B 111.3 . . ?
H33A C33 H33B 109.2 . . ?
C34 C33' C32 104.4(4) . . ?
C34 C33' H33C 110.9 . . ?
C32 C33' H33C 110.9 . . ?
C34 C33' H33D 110.9 . . ?
C32 C33' H33D 110.9 . . ?
H33C C33' H33D 108.9 . . ?
C33 C34 C35 106.0(4) . . ?
C33' C34 C35 104.6(3) . . ?
C33 C34 H34G 110.5 . . ?
C35 C34 H34G 110.5 . . ?
C33 C34 H34H 110.5 . . ?
C35 C34 H34H 110.5 . . ?
H34G C34 H34H 108.7 . . ?
C33' C34 H34I 110.8 . . ?
C35 C34 H34I 110.8 . . ?
C33' C34 H34J 110.8 . . ?
C35 C34 H34J 110.8 . . ?
H34I C34 H34J 108.9 . . ?
O31 C35 C34 106.5(2) . . ?
O31 C35 H35A 110.4 . . ?
C34 C35 H35A 110.4 . . ?
O31 C35 H35B 110.4 . . ?
C34 C35 H35B 110.4 . . ?
H35A C35 H35B 108.6 . . ?
C42 O41 C45 107.98(19) . . ?
C42 O41 Li2 126.68(18) . . ?
C45 O41 Li2 125.30(18) . . ?
O41 C42 C43 108.2(2) . . ?
O41 C42 H42A 110.1 . . ?
C43 C42 H42A 110.1 . . ?
O41 C42 H42B 110.1 . . ?
C43 C42 H42B 110.1 . . ?
H42A C42 H42B 108.4 . . ?
C44 C43 C42 103.1(3) . . ?
C44 C43 H43A 111.1 . . ?
C42 C43 H43A 111.1 . . ?
C44 C43 H43B 111.1 . . ?
C42 C43 H43B 111.1 . . ?
H43A C43 H43B 109.1 . . ?
C43 C44 C45 105.4(3) . . ?
C43 C44 H44A 110.7 . . ?
C45 C44 H44A 110.7 . . ?
C43 C44 H44B 110.7 . . ?
C45 C44 H44B 110.7 . . ?
H44A C44 H44B 108.8 . . ?
O41 C45 C44 105.8(2) . . ?
O41 C45 H45A 110.6 . . ?
C44 C45 H45A 110.6 . . ?
O41 C45 H45B 110.6 . . ?
C44 C45 H45B 110.6 . . ?
H45A C45 H45B 108.7 . . ?
O31A Li1A N1A 132.2(2) . . ?
O31A Li1A N2A 121.6(2) . . ?
N1A Li1A N2A 105.99(18) . . ?
O31A Li1A Li2A 174.0(2) . . ?
N1A Li1A Li2A 53.44(14) . . ?
N2A Li1A Li2A 53.14(14) . . ?
O41A Li2A N2A 126.9(2) . . ?
O41A Li2A N1A 124.0(2) . . ?
N2A Li2A N1A 107.13(19) . . ?
O41A Li2A Li1A 174.2(2) . . ?
N2A Li2A Li1A 54.32(14) . . ?
N1A Li2A Li1A 53.41(14) . . ?
O41A Li2A C1A 99.37(17) . . ?
N2A Li2A C1A 118.96(18) . . ?
N1A Li2A C1A 33.41(9) . . ?
Li1A Li2A C1A 76.05(15) . . ?
C1A N1A C17A 113.10(17) . . ?
C1A N1A Li1A 126.00(18) . . ?
C17A N1A Li1A 115.86(17) . . ?
C1A N1A Li2A 97.28(17) . . ?
C17A N1A Li2A 124.05(18) . . ?
Li1A N1A Li2A 73.16(16) . . ?
C2A N2A C27A 111.99(19) . . ?
C2A N2A Li2A 114.7(2) . . ?
C27A N2A Li2A 120.0(2) . . ?
C2A N2A Li1A 119.7(2) . . ?
C27A N2A Li1A 112.96(19) . . ?
Li2A N2A Li1A 72.54(16) . . ?
N1A C1A C11A 118.74(18) . . ?
N1A C1A Li2A 49.31(13) . . ?
C11A C1A Li2A 140.57(18) . . ?
N1A C1A H1A1 107.6 . . ?
C11A C1A H1A1 107.6 . . ?
Li2A C1A H1A1 59.2 . . ?
N1A C1A H1A2 107.6 . . ?
C11A C1A H1A2 107.6 . . ?
Li2A C1A H1A2 111.8 . . ?
H1A1 C1A H1A2 107.1 . . ?
N2A C2A C21A 111.6(2) . . ?
N2A C2A H2A1 109.3 . . ?
C21A C2A H2A1 109.3 . . ?
N2A C2A H2A2 109.3 . . ?
C21A C2A H2A2 109.3 . . ?
H2A1 C2A H2A2 108.0 . . ?
C12A C11A C16A 117.0(2) . . ?
C12A C11A C1A 122.1(2) . . ?
C16A C11A C1A 120.6(2) . . ?
C11A C12A C13A 122.0(2) . . ?
C11A C12A H12A 119.0 . . ?
C13A C12A H12A 119.0 . . ?
C14A C13A C12A 119.9(3) . . ?
C14A C13A H13A 120.1 . . ?
C12A C13A H13A 120.1 . . ?
C15A C14A C13A 119.2(2) . . ?
C15A C14A H14A 120.4 . . ?
C13A C14A H14A 120.4 . . ?
C14A C15A C16A 120.6(2) . . ?
C14A C15A H15A 119.7 . . ?
C16A C15A H15A 119.7 . . ?
C11A C16A C15A 121.3(2) . . ?
C11A C16A H16A 119.4 . . ?
C15A C16A H16A 119.4 . . ?
N1A C17A C18A 106.99(19) . . ?
N1A C17A C19A 113.39(19) . . ?
C18A C17A C19A 108.1(2) . . ?
N1A C17A C20A 111.68(19) . . ?
C18A C17A C20A 108.0(2) . . ?
C19A C17A C20A 108.5(2) . . ?
C17A C18A H18D 109.5 . . ?
C17A C18A H18E 109.5 . . ?
H18D C18A H18E 109.5 . . ?
C17A C18A H18F 109.5 . . ?
H18D C18A H18F 109.5 . . ?
H18E C18A H18F 109.5 . . ?
C17A C19A H19D 109.5 . . ?
C17A C19A H19E 109.5 . . ?
H19D C19A H19E 109.5 . . ?
C17A C19A H19F 109.5 . . ?
H19D C19A H19F 109.5 . . ?
H19E C19A H19F 109.5 . . ?
C17A C20A H20D 109.5 . . ?
C17A C20A H20E 109.5 . . ?
H20D C20A H20E 109.5 . . ?
C17A C20A H20F 109.5 . . ?
H20D C20A H20F 109.5 . . ?
H20E C20A H20F 109.5 . . ?
C22A C21A C26A 117.7(3) . . ?
C22A C21A C2A 120.5(3) . . ?
C26A C21A C2A 121.9(3) . . ?
C23A C22A C21A 121.5(4) . . ?
C23A C22A H22A 119.2 . . ?
C21A C22A H22A 119.2 . . ?
C24A C23A C22A 120.9(4) . . ?
C24A C23A H23A 119.6 . . ?
C22A C23A H23A 119.6 . . ?
C23A C24A C25A 120.0(4) . . ?
C23A C24A H24A 120.0 . . ?
C25A C24A H24A 120.0 . . ?
C24A C25A C26A 119.7(4) . . ?
C24A C25A H25A 120.1 . . ?
C26A C25A H25A 120.1 . . ?
C21A C26A C25A 120.2(4) . . ?
C21A C26A H26A 119.9 . . ?
C25A C26A H26A 119.9 . . ?
N2A C27A C28A 108.1(2) . . ?
N2A C27A C29A 113.1(3) . . ?
C28A C27A C29A 106.7(3) . . ?
N2A C27A C30A 113.6(3) . . ?
C28A C27A C30A 107.2(3) . . ?
C29A C27A C30A 107.7(4) . . ?
C27A C28A H28D 109.5 . . ?
C27A C28A H28E 109.5 . . ?
H28D C28A H28E 109.5 . . ?
C27A C28A H28F 109.5 . . ?
H28D C28A H28F 109.5 . . ?
H28E C28A H28F 109.5 . . ?
C27A C29A H29D 109.5 . . ?
C27A C29A H29E 109.5 . . ?
H29D C29A H29E 109.5 . . ?
C27A C29A H29F 109.5 . . ?
H29D C29A H29F 109.5 . . ?
H29E C29A H29F 109.5 . . ?
C27A C30A H30D 109.5 . . ?
C27A C30A H30E 109.5 . . ?
H30D C30A H30E 109.5 . . ?
C27A C30A H30F 109.5 . . ?
H30D C30A H30F 109.5 . . ?
H30E C30A H30F 109.5 . . ?
C35A O31A C32' 104.1(5) . . ?
C35A O31A C32A 107.4(3) . . ?
C35A O31A Li1A 131.8(2) . . ?
C32' O31A Li1A 121.0(4) . . ?
C32A O31A Li1A 119.3(3) . . ?
C33A C32A O31A 104.2(4) . . ?
C33A C32A H32A 110.9 . . ?
O31A C32A H32A 110.9 . . ?
C33A C32A H32B 110.9 . . ?
O31A C32A H32B 110.9 . . ?
H32A C32A H32B 108.9 . . ?
O31A C32' C33A 104.9(7) . . ?
O31A C32' H32C 110.8 . . ?
C33A C32' H32C 110.8 . . ?
O31A C32' H32D 110.8 . . ?
C33A C32' H32D 110.8 . . ?
H32C C32' H32D 108.8 . . ?
C34A C33A C32A 109.4(5) . . ?
C32' C33A C34' 105.6(7) . . ?
C34A C33A H33G 109.8 . . ?
C32A C33A H33G 109.8 . . ?
C34A C33A H33H 109.8 . . ?
C32A C33A H33H 109.8 . . ?
H33G C33A H33H 108.2 . . ?
C32' C33A H33I 110.6 . . ?
C34' C33A H33I 110.6 . . ?
C32' C33A H33J 110.6 . . ?
C34' C33A H33J 110.6 . . ?
H33I C33A H33J 108.7 . . ?
C33A C34A C35A 106.2(8) . . ?
C33A C34A H34A 110.5 . . ?
C35A C34A H34A 110.5 . . ?
C33A C34A H34B 110.5 . . ?
C35A C34A H34B 110.5 . . ?
H34A C34A H34B 108.7 . . ?
C35A C34' C33A 100.9(8) . . ?
C35A C34' H34C 111.6 . . ?
C33A C34' H34C 111.6 . . ?
C35A C34' H34D 111.6 . . ?
C33A C34' H34D 111.6 . . ?
H34C C34' H34D 109.4 . . ?
O31A C35A C34' 109.5(7) . . ?
O31A C35A C34A 108.4(5) . . ?
O31A C35A H35G 110.0 . . ?
C34A C35A H35G 110.0 . . ?
O31A C35A H35H 110.0 . . ?
C34A C35A H35H 110.0 . . ?
H35G C35A H35H 108.4 . . ?
O31A C35A H35I 109.8 . . ?
C34' C35A H35I 109.8 . . ?
O31A C35A H35J 109.8 . . ?
C34' C35A H35J 109.8 . . ?
H35I C35A H35J 108.2 . . ?
C45A O41A C42A 99.9(3) . . ?
C45A O41A C42' 108.5(3) . . ?
C45A O41A Li2A 129.7(2) . . ?
C42A O41A Li2A 128.0(3) . . ?
C42' O41A Li2A 118.9(3) . . ?
O41A C42A C43A 104.5(5) . . ?
O41A C42A H42C 110.8 . . ?
C43A C42A H42C 110.8 . . ?
O41A C42A H42D 110.8 . . ?
C43A C42A H42D 110.8 . . ?
H42C C42A H42D 108.9 . . ?
C43A C42' O41A 104.2(5) . . ?
C43A C42' H42E 110.9 . . ?
O41A C42' H42E 110.9 . . ?
C43A C42' H42F 110.9 . . ?
O41A C42' H42F 110.9 . . ?
H42E C42' H42F 108.9 . . ?
C42' C43A C44A 108.2(4) . . ?
C44A C43A C42A 104.1(4) . . ?
C44A C43A H43G 110.9 . . ?
C42A C43A H43G 110.9 . . ?
C44A C43A H43H 110.9 . . ?
C42A C43A H43H 110.9 . . ?
H43G C43A H43H 109.0 . . ?
C42' C43A H43I 110.1 . . ?
C44A C43A H43I 110.1 . . ?
C42' C43A H43J 110.1 . . ?
C44A C43A H43J 110.1 . . ?
H43I C43A H43J 108.4 . . ?
C43A C44A C45A 103.7(3) . . ?
C43A C44A H44C 111.0 . . ?
C45A C44A H44C 111.0 . . ?
C43A C44A H44D 111.0 . . ?
C45A C44A H44D 111.0 . . ?
H44C C44A H44D 109.0 . . ?
O41A C45A C44A 105.6(2) . . ?
O41A C45A H45C 110.6 . . ?
C44A C45A H45C 110.6 . . ?
O41A C45A H45D 110.6 . . ?
C44A C45A H45D 110.6 . . ?
H45C C45A H45D 108.7 . . ?
O31B Li1B N1B 134.3(2) . . ?
O31B Li1B N2B 117.3(2) . . ?
N1B Li1B N2B 108.2(2) . . ?
O31B Li1B Li2B 167.5(3) . . ?
N1B Li1B Li2B 54.60(15) . . ?
N2B Li1B Li2B 53.88(14) . . ?
O41B Li2B N2B 126.9(2) . . ?
O41B Li2B N1B 122.5(2) . . ?
N2B Li2B N1B 106.6(2) . . ?
O41B Li2B Li1B 166.5(3) . . ?
N2B Li2B Li1B 53.78(15) . . ?
N1B Li2B Li1B 53.06(15) . . ?
O41B Li2B C1B 94.68(17) . . ?
N2B Li2B C1B 120.7(2) . . ?
N1B Li2B C1B 33.30(10) . . ?
Li1B Li2B C1B 76.17(16) . . ?
C17B N1B C1B 113.32(19) . . ?
C17B N1B Li1B 115.10(19) . . ?
C1B N1B Li1B 127.19(19) . . ?
C17B N1B Li2B 124.03(19) . . ?
C1B N1B Li2B 96.98(19) . . ?
Li1B N1B Li2B 72.34(17) . . ?
C2B N2B C27B 111.70(18) . . ?
C2B N2B Li1B 121.26(19) . . ?
C27B N2B Li1B 112.29(18) . . ?
C2B N2B Li2B 113.42(19) . . ?
C27B N2B Li2B 121.13(19) . . ?
Li1B N2B Li2B 72.34(17) . . ?
N1B C1B C11B 116.5(2) . . ?
N1B C1B Li2B 49.73(14) . . ?
C11B C1B Li2B 120.12(19) . . ?
N1B C1B H1B1 108.2 . . ?
C11B C1B H1B1 108.2 . . ?
Li2B C1B H1B1 131.7 . . ?
N1B C1B H1B2 108.2 . . ?
C11B C1B H1B2 108.2 . . ?
Li2B C1B H1B2 59.8 . . ?
H1B1 C1B H1B2 107.3 . . ?
N2B C2B C21B 111.56(19) . . ?
N2B C2B H2B1 109.3 . . ?
C21B C2B H2B1 109.3 . . ?
N2B C2B H2B2 109.3 . . ?
C21B C2B H2B2 109.3 . . ?
H2B1 C2B H2B2 108.0 . . ?
C16B C11B C12B 117.8(2) . . ?
C16B C11B C1B 122.0(2) . . ?
C12B C11B C1B 120.3(2) . . ?
C11B C12B C13B 121.0(3) . . ?
C11B C12B H12B 119.5 . . ?
C13B C12B H12B 119.5 . . ?
C14B C13B C12B 119.8(3) . . ?
C14B C13B H13B 120.1 . . ?
C12B C13B H13B 120.1 . . ?
C15B C14B C13B 119.7(3) . . ?
C15B C14B H14B 120.2 . . ?
C13B C14B H14B 120.2 . . ?
C14B C15B C16B 120.6(3) . . ?
C14B C15B H15B 119.7 . . ?
C16B C15B H15B 119.7 . . ?
C15B C16B C11B 121.1(3) . . ?
C15B C16B H16B 119.5 . . ?
C11B C16B H16B 119.5 . . ?
N1B C17B C19B 107.27(19) . . ?
N1B C17B C20B 114.3(2) . . ?
C19B C17B C20B 108.7(2) . . ?
N1B C17B C18B 112.0(2) . . ?
C19B C17B C18B 106.5(2) . . ?
C20B C17B C18B 107.7(2) . . ?
C17B C18B H18G 109.5 . . ?
C17B C18B H18H 109.5 . . ?
H18G C18B H18H 109.5 . . ?
C17B C18B H18I 109.5 . . ?
H18G C18B H18I 109.5 . . ?
H18H C18B H18I 109.5 . . ?
C17B C19B H19G 109.5 . . ?
C17B C19B H19H 109.5 . . ?
H19G C19B H19H 109.5 . . ?
C17B C19B H19I 109.5 . . ?
H19G C19B H19I 109.5 . . ?
H19H C19B H19I 109.5 . . ?
C17B C20B H20G 109.5 . . ?
C17B C20B H20H 109.5 . . ?
H20G C20B H20H 109.5 . . ?
C17B C20B H20I 109.5 . . ?
H20G C20B H20I 109.5 . . ?
H20H C20B H20I 109.5 . . ?
C26B C21B C22B 117.6(2) . . ?
C26B C21B C2B 122.0(2) . . ?
C22B C21B C2B 120.4(2) . . ?
C23B C22B C21B 121.4(2) . . ?
C23B C22B H22B 119.3 . . ?
C21B C22B H22B 119.3 . . ?
C22B C23B C24B 119.8(2) . . ?
C22B C23B H23B 120.1 . . ?
C24B C23B H23B 120.1 . . ?
C25B C24B C23B 119.3(3) . . ?
C25B C24B H24B 120.4 . . ?
C23B C24B H24B 120.4 . . ?
C24B C25B C26B 120.8(3) . . ?
C24B C25B H25B 119.6 . . ?
C26B C25B H25B 119.6 . . ?
C25B C26B C21B 121.1(2) . . ?
C25B C26B H26B 119.5 . . ?
C21B C26B H26B 119.5 . . ?
N2B C27B C30B 107.19(19) . . ?
N2B C27B C28B 113.0(2) . . ?
C30B C27B C28B 108.8(2) . . ?
N2B C27B C29B 112.6(2) . . ?
C30B C27B C29B 107.9(2) . . ?
C28B C27B C29B 107.2(2) . . ?
C27B C28B H28G 109.5 . . ?
C27B C28B H28H 109.5 . . ?
H28G C28B H28H 109.5 . . ?
C27B C28B H28I 109.5 . . ?
H28G C28B H28I 109.5 . . ?
H28H C28B H28I 109.5 . . ?
C27B C29B H29G 109.5 . . ?
C27B C29B H29H 109.5 . . ?
H29G C29B H29H 109.5 . . ?
C27B C29B H29I 109.5 . . ?
H29G C29B H29I 109.5 . . ?
H29H C29B H29I 109.5 . . ?
C27B C30B H30G 109.5 . . ?
C27B C30B H30H 109.5 . . ?
H30G C30B H30H 109.5 . . ?
C27B C30B H30I 109.5 . . ?
H30G C30B H30I 109.5 . . ?
H30H C30B H30I 109.5 . . ?
C35B O31B C32B 108.1(2) . . ?
C35B O31B Li1B 130.6(2) . . ?
C32B O31B Li1B 121.3(2) . . ?
O31B C32B C33B 106.3(3) . . ?
O31B C32B H32E 110.5 . . ?
C33B C32B H32E 110.5 . . ?
O31B C32B H32F 110.5 . . ?
C33B C32B H32F 110.5 . . ?
H32E C32B H32F 108.7 . . ?
C34B C33B C32B 104.8(3) . . ?
C34B C33B H33E 110.8 . . ?
C32B C33B H33E 110.8 . . ?
C34B C33B H33F 110.8 . . ?
C32B C33B H33F 110.8 . . ?
H33E C33B H33F 108.9 . . ?
C33B C34B C35B 106.8(3) . . ?
C33B C34B H34E 110.4 . . ?
C35B C34B H34E 110.4 . . ?
C33B C34B H34F 110.4 . . ?
C35B C34B H34F 110.4 . . ?
H34E C34B H34F 108.6 . . ?
O31B C35B C34B 107.0(3) . . ?
O31B C35B H35C 110.3 . . ?
C34B C35B H35C 110.3 . . ?
O31B C35B H35D 110.3 . . ?
C34B C35B H35D 110.3 . . ?
H35C C35B H35D 108.6 . . ?
C42B O41B C45B 104.8(9) . . ?
C42B O41B C45' 108.1(3) . . ?
C42B O41B Li2B 126.4(2) . . ?
C45B O41B Li2B 128.7(9) . . ?
C45' O41B Li2B 121.8(4) . . ?
O41B C42B C43B 105.5(3) . . ?
O41B C42B H42G 110.6 . . ?
C43B C42B H42G 110.6 . . ?
O41B C42B H42H 110.6 . . ?
C43B C42B H42H 110.6 . . ?
H42G C42B H42H 108.8 . . ?
C44B C43B C42B 104.6(3) . . ?
C44B C43B H43C 110.8 . . ?
C42B C43B H43C 110.8 . . ?
C44B C43B H43D 110.8 . . ?
C42B C43B H43D 110.8 . . ?
H43C C43B H43D 108.9 . . ?
C45' C44B C43B 103.2(4) . . ?
C43B C44B C45B 105.4(8) . . ?
C43B C44B H44G 110.7 . . ?
C45B C44B H44G 110.7 . . ?
C43B C44B H44H 110.7 . . ?
C45B C44B H44H 110.7 . . ?
H44G C44B H44H 108.8 . . ?
C45' C44B H44I 111.1 . . ?
C43B C44B H44I 111.1 . . ?
C45' C44B H44J 111.1 . . ?
C43B C44B H44J 111.1 . . ?
H44I C44B H44J 109.1 . . ?
O41B C45B C44B 106.0(14) . . ?
O41B C45B H45E 110.5 . . ?
C44B C45B H45E 110.5 . . ?
O41B C45B H45F 110.5 . . ?
C44B C45B H45F 110.5 . . ?
H45E C45B H45F 108.7 . . ?
C44B C45' O41B 106.3(5) . . ?
C44B C45' H45G 110.5 . . ?
O41B C45' H45G 110.5 . . ?
C44B C45' H45H 110.5 . . ?
O41B C45' H45H 110.5 . . ?
H45G C45' H45H 108.7 . . ?

loop_
_geom_bond_atom_site_label_1
_geom_bond_atom_site_label_2
_geom_bond_distance
_geom_bond_site_symmetry_2
_geom_bond_publ_flag
Li1 O31 1.995(4) . ?
Li1 N1 2.000(4) . ?
Li1 N2 2.041(4) . ?
Li1 Li2 2.401(5) . ?
Li2 O41 1.971(4) . ?
Li2 N2 2.000(4) . ?
Li2 N1 2.012(4) . ?
Li2 C1 2.615(5) . ?
Li2 C22 2.777(5) . ?
N1 C1 1.455(3) . ?
N1 C17 1.469(3) . ?
N2 C2 1.451(3) . ?
N2 C27 1.470(3) . ?
C1 C11 1.525(3) . ?
C1 H1A 0.9900 . ?
C1 H1B 0.9900 . ?
C2 C21 1.510(3) . ?
C2 H2A 0.9900 . ?
C2 H2B 0.9900 . ?
C11 C12 1.384(3) . ?
C11 C16 1.388(3) . ?
C12 C13 1.391(4) . ?
C12 H12 0.9500 . ?
C13 C14 1.373(4) . ?
C13 H13 0.9500 . ?
C14 C15 1.382(5) . ?
C14 H14 0.9500 . ?
C15 C16 1.377(4) . ?
C15 H15 0.9500 . ?
C16 H16 0.9500 . ?
C17 C20 1.526(3) . ?
C17 C19 1.537(3) . ?
C17 C18 1.539(3) . ?
C18 H18A 0.9800 . ?
C18 H18B 0.9800 . ?
C18 H18C 0.9800 . ?
C19 H19A 0.9800 . ?
C19 H19B 0.9800 . ?
C19 H19C 0.9800 . ?
C20 H20A 0.9800 . ?
C20 H20B 0.9800 . ?
C20 H20C 0.9800 . ?
C21 C22 1.382(3) . ?
C21 C26 1.391(3) . ?
C22 C23 1.375(4) . ?
C22 H22 0.9500 . ?
C23 C24 1.379(4) . ?
C23 H23 0.9500 . ?
C24 C25 1.369(4) . ?
C24 H24 0.9500 . ?
C25 C26 1.384(4) . ?
C25 H25 0.9500 . ?
C26 H26 0.9500 . ?
C27 C29 1.521(4) . ?
C27 C30 1.524(4) . ?
C27 C28 1.534(4) . ?
C28 H28A 0.9800 . ?
C28 H28B 0.9800 . ?
C28 H28C 0.9800 . ?
C29 H29A 0.9800 . ?
C29 H29B 0.9800 . ?
C29 H29C 0.9800 . ?
C30 H30A 0.9800 . ?
C30 H30B 0.9800 . ?
C30 H30C 0.9800 . ?
O31 C32 1.430(3) . ?
O31 C35 1.431(3) . ?
C32 C33' 1.504(6) . ?
C32 C33 1.556(9) . ?
C32 H32G 0.9900 . ?
C32 H32H 0.9900 . ?
C32 H32I 0.9900 . ?
C32 H32J 0.9900 . ?
C33 C34 1.445(9) . ?
C33 H33A 0.9900 . ?
C33 H33B 0.9900 . ?
C33' C34 1.456(7) . ?
C33' H33C 0.9900 . ?
C33' H33D 0.9900 . ?
C34 C35 1.497(4) . ?
C34 H34G 0.9900 . ?
C34 H34H 0.9900 . ?
C34 H34I 0.9900 . ?
C34 H34J 0.9900 . ?
C35 H35A 0.9900 . ?
C35 H35B 0.9900 . ?
O41 C42 1.432(3) . ?
O41 C45 1.440(3) . ?
C42 C43 1.479(4) . ?
C42 H42A 0.9900 . ?
C42 H42B 0.9900 . ?
C43 C44 1.467(5) . ?
C43 H43A 0.9900 . ?
C43 H43B 0.9900 . ?
C44 C45 1.477(4) . ?
C44 H44A 0.9900 . ?
C44 H44B 0.9900 . ?
C45 H45A 0.9900 . ?
C45 H45B 0.9900 . ?
Li1A O31A 1.992(4) . ?
Li1A N1A 2.003(4) . ?
Li1A N2A 2.033(4) . ?
Li1A Li2A 2.387(5) . ?
Li2A O41A 1.948(4) . ?
Li2A N2A 2.003(4) . ?
Li2A N1A 2.004(4) . ?
Li2A C1A 2.621(4) . ?
N1A C1A 1.455(3) . ?
N1A C17A 1.473(3) . ?
N2A C2A 1.453(3) . ?
N2A C27A 1.470(3) . ?
C1A C11A 1.530(3) . ?
C1A H1A1 0.9900 . ?
C1A H1A2 0.9900 . ?
C2A C21A 1.496(4) . ?
C2A H2A1 0.9900 . ?
C2A H2A2 0.9900 . ?
C11A C12A 1.381(3) . ?
C11A C16A 1.388(3) . ?
C12A C13A 1.386(4) . ?
C12A H12A 0.9500 . ?
C13A C14A 1.380(4) . ?
C13A H13A 0.9500 . ?
C14A C15A 1.368(4) . ?
C14A H14A 0.9500 . ?
C15A C16A 1.389(4) . ?
C15A H15A 0.9500 . ?
C16A H16A 0.9500 . ?
C17A C18A 1.529(3) . ?
C17A C19A 1.533(3) . ?
C17A C20A 1.536(4) . ?
C18A H18D 0.9800 . ?
C18A H18E 0.9800 . ?
C18A H18F 0.9800 . ?
C19A H19D 0.9800 . ?
C19A H19E 0.9800 . ?
C19A H19F 0.9800 . ?
C20A H20D 0.9800 . ?
C20A H20E 0.9800 . ?
C20A H20F 0.9800 . ?
C21A C22A 1.374(4) . ?
C21A C26A 1.386(4) . ?
C22A C23A 1.369(5) . ?
C22A H22A 0.9500 . ?
C23A C24A 1.338(7) . ?
C23A H23A 0.9500 . ?
C24A C25A 1.374(7) . ?
C24A H24A 0.9500 . ?
C25A C26A 1.395(6) . ?
C25A H25A 0.9500 . ?
C26A H26A 0.9500 . ?
C27A C28A 1.506(4) . ?
C27A C29A 1.517(5) . ?
C27A C30A 1.526(5) . ?
C28A H28D 0.9800 . ?
C28A H28E 0.9800 . ?
C28A H28F 0.9800 . ?
C29A H29D 0.9800 . ?
C29A H29E 0.9800 . ?
C29A H29F 0.9800 . ?
C30A H30D 0.9800 . ?
C30A H30E 0.9800 . ?
C30A H30F 0.9800 . ?
O31A C35A 1.404(3) . ?
O31A C32' 1.437(10) . ?
O31A C32A 1.481(6) . ?
C32A C33A 1.442(7) . ?
C32A H32A 0.9900 . ?
C32A H32B 0.9900 . ?
C32' C33A 1.472(12) . ?
C32' H32C 0.9900 . ?
C32' H32D 0.9900 . ?
C33A C34A 1.438(13) . ?
C33A C34' 1.569(16) . ?
C33A H33G 0.9900 . ?
C33A H33H 0.9900 . ?
C33A H33I 0.9900 . ?
C33A H33J 0.9900 . ?
C34A C35A 1.453(11) . ?
C34A H34A 0.9900 . ?
C34A H34B 0.9900 . ?
C34' C35A 1.426(14) . ?
C34' H34C 0.9900 . ?
C34' H34D 0.9900 . ?
C35A H35G 0.9900 . ?
C35A H35H 0.9900 . ?
C35A H35I 0.9900 . ?
C35A H35J 0.9900 . ?
O41A C45A 1.436(3) . ?
O41A C42A 1.435(6) . ?
O41A C42' 1.520(7) . ?
C42A C43A 1.476(8) . ?
C42A H42C 0.9900 . ?
C42A H42D 0.9900 . ?
C42' C43A 1.396(8) . ?
C42' H42E 0.9900 . ?
C42' H42F 0.9900 . ?
C43A C44A 1.476(5) . ?
C43A H43G 0.9900 . ?
C43A H43H 0.9900 . ?
C43A H43I 0.9900 . ?
C43A H43J 0.9900 . ?
C44A C45A 1.502(4) . ?
C44A H44C 0.9900 . ?
C44A H44D 0.9900 . ?
C45A H45C 0.9900 . ?
C45A H45D 0.9900 . ?
Li1B O31B 1.970(4) . ?
Li1B N1B 2.003(4) . ?
Li1B N2B 2.021(4) . ?
Li1B Li2B 2.388(6) . ?
Li2B O41B 1.984(4) . ?
Li2B N2B 2.024(4) . ?
Li2B N1B 2.042(5) . ?
Li2B C1B 2.657(5) . ?
N1B C17B 1.468(3) . ?
N1B C1B 1.470(3) . ?
N2B C2B 1.460(3) . ?
N2B C27B 1.472(3) . ?
C1B C11B 1.512(3) . ?
C1B H1B1 0.9900 . ?
C1B H1B2 0.9900 . ?
C2B C21B 1.508(3) . ?
C2B H2B1 0.9900 . ?
C2B H2B2 0.9900 . ?
C11B C16B 1.386(4) . ?
C11B C12B 1.392(4) . ?
C12B C13B 1.393(4) . ?
C12B H12B 0.9500 . ?
C13B C14B 1.374(4) . ?
C13B H13B 0.9500 . ?
C14B C15B 1.373(4) . ?
C14B H14B 0.9500 . ?
C15B C16B 1.376(4) . ?
C15B H15B 0.9500 . ?
C16B H16B 0.9500 . ?
C17B C19B 1.512(4) . ?
C17B C20B 1.523(4) . ?
C17B C18B 1.552(4) . ?
C18B H18G 0.9800 . ?
C18B H18H 0.9800 . ?
C18B H18I 0.9800 . ?
C19B H19G 0.9800 . ?
C19B H19H 0.9800 . ?
C19B H19I 0.9800 . ?
C20B H20G 0.9800 . ?
C20B H20H 0.9800 . ?
C20B H20I 0.9800 . ?
C21B C26B 1.385(4) . ?
C21B C22B 1.400(3) . ?
C22B C23B 1.381(4) . ?
C22B H22B 0.9500 . ?
C23B C24B 1.384(4) . ?
C23B H23B 0.9500 . ?
C24B C25B 1.379(4) . ?
C24B H24B 0.9500 . ?
C25B C26B 1.380(4) . ?
C25B H25B 0.9500 . ?
C26B H26B 0.9500 . ?
C27B C30B 1.513(4) . ?
C27B C28B 1.528(4) . ?
C27B C29B 1.544(4) . ?
C28B H28G 0.9800 . ?
C28B H28H 0.9800 . ?
C28B H28I 0.9800 . ?
C29B H29G 0.9800 . ?
C29B H29H 0.9800 . ?
C29B H29I 0.9800 . ?
C30B H30G 0.9800 . ?
C30B H30H 0.9800 . ?
C30B H30I 0.9800 . ?
O31B C35B 1.409(3) . ?
O31B C32B 1.424(4) . ?
C32B C33B 1.497(5) . ?
C32B H32E 0.9900 . ?
C32B H32F 0.9900 . ?
C33B C34B 1.456(5) . ?
C33B H33E 0.9900 . ?
C33B H33F 0.9900 . ?
C34B C35B 1.504(5) . ?
C34B H34E 0.9900 . ?
C34B H34F 0.9900 . ?
C35B H35C 0.9900 . ?
C35B H35D 0.9900 . ?
O41B C42B 1.417(4) . ?
O41B C45B 1.42(2) . ?
O41B C45' 1.459(8) . ?
C42B C43B 1.473(5) . ?
C42B H42G 0.9900 . ?
C42B H42H 0.9900 . ?
C43B C44B 1.458(5) . ?
C43B H43C 0.9900 . ?
C43B H43D 0.9900 . ?
C44B C45' 1.456(8) . ?
C44B C45B 1.50(2) . ?
C44B H44G 0.9900 . ?
C44B H44H 0.9900 . ?
C44B H44I 0.9900 . ?
C44B H44J 0.9900 . ?
C45B H45E 0.9900 . ?
C45B H45F 0.9900 . ?
C45' H45G 0.9900 . ?
C45' H45H 0.9900 . ?

loop_
_geom_torsion_atom_site_label_1
_geom_torsion_atom_site_label_2
_geom_torsion_atom_site_label_3
_geom_torsion_atom_site_label_4
_geom_torsion
_geom_torsion_site_symmetry_1
_geom_torsion_site_symmetry_2
_geom_torsion_site_symmetry_3
_geom_torsion_site_symmetry_4
_geom_torsion_publ_flag
C17 N1 C1 C11 -109.2(2) . . . . ?
Li1 N1 C1 C11 43.9(3) . . . . ?
Li2 N1 C1 C11 118.4(2) . . . . ?
C17 N1 C1 Li2 132.4(2) . . . . ?
Li1 N1 C1 Li2 -74.5(2) . . . . ?
C27 N2 C2 C21 174.2(2) . . . . ?
Li2 N2 C2 C21 30.1(3) . . . . ?
Li1 N2 C2 C21 -53.8(3) . . . . ?
N1 C1 C11 C12 8.4(3) . . . . ?
Li2 C1 C11 C12 67.5(3) . . . . ?
N1 C1 C11 C16 -168.1(2) . . . . ?
Li2 C1 C11 C16 -109.0(3) . . . . ?
C16 C11 C12 C13 2.0(4) . . . . ?
C1 C11 C12 C13 -174.6(2) . . . . ?
C11 C12 C13 C14 -0.8(4) . . . . ?
C12 C13 C14 C15 -0.7(5) . . . . ?
C13 C14 C15 C16 0.9(5) . . . . ?
C14 C15 C16 C11 0.3(5) . . . . ?
C12 C11 C16 C15 -1.7(4) . . . . ?
C1 C11 C16 C15 175.0(3) . . . . ?
C1 N1 C17 C20 167.2(2) . . . . ?
Li1 N1 C17 C20 11.8(3) . . . . ?
Li2 N1 C17 C20 -75.8(3) . . . . ?
C1 N1 C17 C19 -74.6(2) . . . . ?
Li1 N1 C17 C19 130.0(2) . . . . ?
Li2 N1 C17 C19 42.4(3) . . . . ?
C1 N1 C17 C18 48.3(3) . . . . ?
Li1 N1 C17 C18 -107.0(2) . . . . ?
Li2 N1 C17 C18 165.4(2) . . . . ?
N2 C2 C21 C22 -66.6(3) . . . . ?
N2 C2 C21 C26 113.2(3) . . . . ?
C26 C21 C22 C23 -1.4(4) . . . . ?
C2 C21 C22 C23 178.4(2) . . . . ?
C26 C21 C22 Li2 -128.6(2) . . . . ?
C2 C21 C22 Li2 51.2(2) . . . . ?
C21 C22 C23 C24 1.3(4) . . . . ?
Li2 C22 C23 C24 109.4(3) . . . . ?
C22 C23 C24 C25 0.2(4) . . . . ?
C23 C24 C25 C26 -1.6(4) . . . . ?
C24 C25 C26 C21 1.5(4) . . . . ?
C22 C21 C26 C25 0.0(3) . . . . ?
C2 C21 C26 C25 -179.8(2) . . . . ?
C2 N2 C27 C29 -171.6(3) . . . . ?
Li2 N2 C27 C29 -28.9(3) . . . . ?
Li1 N2 C27 C29 53.2(3) . . . . ?
C2 N2 C27 C30 67.9(3) . . . . ?
Li2 N2 C27 C30 -149.4(3) . . . . ?
Li1 N2 C27 C30 -67.2(3) . . . . ?
C2 N2 C27 C28 -54.7(3) . . . . ?
Li2 N2 C27 C28 88.0(3) . . . . ?
Li1 N2 C27 C28 170.2(2) . . . . ?
C35 O31 C32 C33' -9.8(5) . . . . ?
Li1 O31 C32 C33' 176.2(5) . . . . ?
C35 O31 C32 C33 27.9(6) . . . . ?
Li1 O31 C32 C33 -146.2(6) . . . . ?
O31 C32 C33 C34 -36.4(9) . . . . ?
O31 C32 C33' C34 25.2(7) . . . . ?
C32 C33 C34 C35 31.2(9) . . . . ?
C32 C33' C34 C35 -30.2(7) . . . . ?
C32 O31 C35 C34 -9.1(4) . . . . ?
Li1 O31 C35 C34 163.7(3) . . . . ?
C33 C34 C35 O31 -15.3(8) . . . . ?
C33' C34 C35 O31 24.9(5) . . . . ?
C45 O41 C42 C43 6.0(4) . . . . ?
Li2 O41 C42 C43 -176.1(3) . . . . ?
O41 C42 C43 C44 -23.0(4) . . . . ?
C42 C43 C44 C45 30.9(4) . . . . ?
C42 O41 C45 C44 13.5(4) . . . . ?
Li2 O41 C45 C44 -164.4(3) . . . . ?
C43 C44 C45 O41 -28.0(4) . . . . ?
C17A N1A C1A C11A -94.4(2) . . . . ?
Li1A N1A C1A C11A 59.2(3) . . . . ?
Li2A N1A C1A C11A 133.7(2) . . . . ?
C17A N1A C1A Li2A 131.9(2) . . . . ?
Li1A N1A C1A Li2A -74.4(2) . . . . ?
C27A N2A C2A C21A 178.8(2) . . . . ?
Li2A N2A C2A C21A 37.7(3) . . . . ?
Li1A N2A C2A C21A -45.5(3) . . . . ?
N1A C1A C11A C12A -23.9(3) . . . . ?
Li2A C1A C11A C12A 35.9(4) . . . . ?
N1A C1A C11A C16A 161.1(2) . . . . ?
Li2A C1A C11A C16A -139.1(3) . . . . ?
C16A C11A C12A C13A 0.7(4) . . . . ?
C1A C11A C12A C13A -174.4(2) . . . . ?
C11A C12A C13A C14A -1.2(4) . . . . ?
C12A C13A C14A C15A 0.6(4) . . . . ?
C13A C14A C15A C16A 0.4(4) . . . . ?
C12A C11A C16A C15A 0.3(4) . . . . ?
C1A C11A C16A C15A 175.5(2) . . . . ?
C14A C15A C16A C11A -0.9(4) . . . . ?
C1A N1A C17A C18A 167.83(19) . . . . ?
Li1A N1A C17A C18A 11.4(3) . . . . ?
Li2A N1A C17A C18A -75.1(3) . . . . ?
C1A N1A C17A C19A 48.7(3) . . . . ?
Li1A N1A C17A C19A -107.7(2) . . . . ?
Li2A N1A C17A C19A 165.8(2) . . . . ?
C1A N1A C17A C20A -74.2(2) . . . . ?
Li1A N1A C17A C20A 129.4(2) . . . . ?
Li2A N1A C17A C20A 42.9(3) . . . . ?
N2A C2A C21A C22A -75.9(3) . . . . ?
N2A C2A C21A C26A 104.8(3) . . . . ?
C26A C21A C22A C23A -0.9(4) . . . . ?
C2A C21A C22A C23A 179.8(3) . . . . ?
C21A C22A C23A C24A 0.6(5) . . . . ?
C22A C23A C24A C25A 1.3(6) . . . . ?
C23A C24A C25A C26A -2.7(6) . . . . ?
C22A C21A C26A C25A -0.6(4) . . . . ?
C2A C21A C26A C25A 178.7(2) . . . . ?
C24A C25A C26A C21A 2.4(5) . . . . ?
C2A N2A C27A C28A -179.4(3) . . . . ?
Li2A N2A C27A C28A -40.6(3) . . . . ?
Li1A N2A C27A C28A 41.8(3) . . . . ?
C2A N2A C27A C29A 62.7(4) . . . . ?
Li2A N2A C27A C29A -158.5(3) . . . . ?
Li1A N2A C27A C29A -76.1(4) . . . . ?
C2A N2A C27A C30A -60.5(4) . . . . ?
Li2A N2A C27A C30A 78.3(4) . . . . ?
Li1A N2A C27A C30A 160.7(3) . . . . ?
C35A O31A C32A C33A 21.4(7) . . . . ?
Li1A O31A C32A C33A -170.8(4) . . . . ?
C35A O31A C32' C33A -34.7(14) . . . . ?
Li1A O31A C32' C33A 163.2(7) . . . . ?
O31A C32A C33A C34A -16.3(8) . . . . ?
O31A C32' C33A C34' 17.8(14) . . . . ?
C32A C33A C34A C35A 5.5(11) . . . . ?
C32' C33A C34' C35A 5.1(11) . . . . ?
C32' O31A C35A C34' 40.6(13) . . . . ?
Li1A O31A C35A C34' -160.2(6) . . . . ?
C32A O31A C35A C34A -18.6(10) . . . . ?
Li1A O31A C35A C34A 175.7(7) . . . . ?
C33A C34' C35A O31A -27.6(9) . . . . ?
C33A C34A C35A O31A 8.4(12) . . . . ?
C45A O41A C42A C43A -46.7(7) . . . . ?
Li2A O41A C42A C43A 149.6(4) . . . . ?
C45A O41A C42' C43A 13.6(10) . . . . ?
Li2A O41A C42' C43A 176.4(5) . . . . ?
O41A C42' C43A C44A -28.2(10) . . . . ?
O41A C42A C43A C44A 33.3(8) . . . . ?
C42' C43A C44A C45A 32.2(7) . . . . ?
C42A C43A C44A C45A -6.6(6) . . . . ?
C42A O41A C45A C44A 42.3(6) . . . . ?
C42' O41A C45A C44A 5.9(6) . . . . ?
Li2A O41A C45A C44A -154.4(3) . . . . ?
C43A C44A C45A O41A -22.2(4) . . . . ?
C17B N1B C1B C11B 119.9(2) . . . . ?
Li1B N1B C1B C11B -35.1(4) . . . . ?
Li2B N1B C1B C11B -108.2(2) . . . . ?
C17B N1B C1B Li2B -131.8(2) . . . . ?
Li1B N1B C1B Li2B 73.1(2) . . . . ?
C27B N2B C2B C21B -170.9(2) . . . . ?
Li1B N2B C2B C21B 53.1(3) . . . . ?
Li2B N2B C2B C21B -29.8(3) . . . . ?
N1B C1B C11B C16B -36.4(3) . . . . ?
Li2B C1B C11B C16B -93.3(3) . . . . ?
N1B C1B C11B C12B 143.2(2) . . . . ?
Li2B C1B C11B C12B 86.3(3) . . . . ?
C16B C11B C12B C13B 1.5(4) . . . . ?
C1B C11B C12B C13B -178.2(2) . . . . ?
C11B C12B C13B C14B -1.4(4) . . . . ?
C12B C13B C14B C15B 0.0(4) . . . . ?
C13B C14B C15B C16B 1.4(4) . . . . ?
C14B C15B C16B C11B -1.4(4) . . . . ?
C12B C11B C16B C15B -0.1(4) . . . . ?
C1B C11B C16B C15B 179.5(2) . . . . ?
C1B N1B C17B C19B -177.0(2) . . . . ?
Li1B N1B C17B C19B -18.7(3) . . . . ?
Li2B N1B C17B C19B 66.3(3) . . . . ?
C1B N1B C17B C20B -56.4(3) . . . . ?
Li1B N1B C17B C20B 101.9(3) . . . . ?
Li2B N1B C17B C20B -173.2(2) . . . . ?
C1B N1B C17B C18B 66.5(3) . . . . ?
Li1B N1B C17B C18B -135.2(2) . . . . ?
Li2B N1B C17B C18B -50.3(3) . . . . ?
N2B C2B C21B C26B -108.8(3) . . . . ?
N2B C2B C21B C22B 72.2(3) . . . . ?
C26B C21B C22B C23B 0.8(4) . . . . ?
C2B C21B C22B C23B 179.8(2) . . . . ?
C21B C22B C23B C24B 0.0(4) . . . . ?
C22B C23B C24B C25B -0.7(4) . . . . ?
C23B C24B C25B C26B 0.7(4) . . . . ?
C24B C25B C26B C21B 0.1(4) . . . . ?
C22B C21B C26B C25B -0.8(4) . . . . ?
C2B C21B C26B C25B -179.8(2) . . . . ?
C2B N2B C27B C30B -178.0(2) . . . . ?
Li1B N2B C27B C30B -38.0(3) . . . . ?
Li2B N2B C27B C30B 44.2(3) . . . . ?
C2B N2B C27B C28B -58.2(3) . . . . ?
Li1B N2B C27B C28B 81.9(3) . . . . ?
Li2B N2B C27B C28B 164.1(2) . . . . ?
C2B N2B C27B C29B 63.5(3) . . . . ?
Li1B N2B C27B C29B -156.5(2) . . . . ?
Li2B N2B C27B C29B -74.3(3) . . . . ?
C35B O31B C32B C33B -27.4(4) . . . . ?
Li1B O31B C32B C33B 150.4(3) . . . . ?
O31B C32B C33B C34B 24.3(4) . . . . ?
C32B C33B C34B C35B -12.6(5) . . . . ?
C32B O31B C35B C34B 19.2(4) . . . . ?
Li1B O31B C35B C34B -158.2(3) . . . . ?
C33B C34B C35B O31B -3.5(5) . . . . ?
C45B O41B C42B C43B 38.1(14) . . . . ?
C45' O41B C42B C43B 12.6(8) . . . . ?
Li2B O41B C42B C43B -145.9(3) . . . . ?
O41B C42B C43B C44B -30.0(5) . . . . ?
C42B C43B C44B C45' 35.4(8) . . . . ?
C42B C43B C44B C45B 10.7(14) . . . . ?
C42B O41B C45B C44B -31(2) . . . . ?
Li2B O41B C45B C44B 153.3(8) . . . . ?
C43B C44B C45B O41B 12(2) . . . . ?
C43B C44B C45' O41B -27.7(11) . . . . ?
C42B O41B C45' C44B 9.5(12) . . . . ?
Li2B O41B C45' C44B 169.2(6) . . . . ?
